data_7048574
loop_
_publ_author_name
'Sun, Ziyue'
'Zhao, Yanxia'
'Prior, Timothy J.'
'Elsegood, Mark R. J.'
'Wang, Kuiyuan'
'Xing, Tian'
'Redshaw, Carl'

_publ_section_title
;
 Mono-oxo molybdenum(vi) and tungsten(vi) complexes bearing chelating
 aryloxides: synthesis, structure and ring opening polymerization of
 cyclic esters
;
_journal_name_full 'Dalton Transactions'
_journal_paper_doi 10.1039/C8DT04566F
_journal_year 2019
_chemical_formula_moiety 'C128 H172 Mo2 O10'
_chemical_formula_sum 'C128 H172 Mo2 O10'
_chemical_formula_weight 2062.53
_space_group_crystal_system triclinic
_space_group_IT_number 2
_space_group_name_Hall '-P 1'
_space_group_name_H-M_alt 'P -1'
_symmetry_space_group_name_Hall '-P 1'
_symmetry_space_group_name_H-M 'P -1'
_atom_sites_solution_hydrogens geom
_atom_sites_solution_primary iterative
_atom_sites_solution_secondary difmap
_audit_creation_method SHELXL-2018/3
_audit_update_record
;
2018-12-10 deposited with the CCDC.
2018-12-26 downloaded from the CCDC.
;
_cell_angle_alpha 69.326(3)
_cell_angle_beta 89.921(3)
_cell_angle_gamma 64.793(3)
_cell_formula_units_Z 2
_cell_length_a 17.8943(6)
_cell_length_b 18.8664(6)
_cell_length_c 22.3021(8)
_cell_measurement_reflns_used 22151
_cell_measurement_temperature 100(2)
_cell_measurement_theta_max 70.208
_cell_measurement_theta_min 2.176
_cell_volume 6274.1(4)
_computing_cell_refinement 'CrysAlisPro 1.171.39.34b (Rigaku OD, 2017)'
_computing_data_collection 'CrysAlisPro 1.171.39.34b (Rigaku OD, 2017)'
_computing_data_reduction 'CrysAlisPro 1.171.39.34b (Rigaku OD, 2017)'
_computing_molecular_graphics 'Bruker SHELXTL'
_computing_publication_material 'Bruker SHELXTL'
_computing_structure_refinement 'SHELXL-2018/3 (Sheldrick, 2018)'
_computing_structure_solution 'SHELXT 2014/5 (Sheldrick, 2014)'
_diffrn_ambient_temperature 100(2)
_diffrn_detector 'hybrid pixel detector'
_diffrn_detector_area_resol_mean 28.5714
_diffrn_detector_type 'Rigaku, HyPix 6000'
_diffrn_measured_fraction_theta_full 0.992
_diffrn_measured_fraction_theta_max 0.991
_diffrn_measurement_device_details 'Rigaku, AFC11 quarter \c goniometer'
_diffrn_measurement_device_type
;
Rigaku 007HF equipped with Varimax confocal mirrors and an
AFC11 goniometer and HyPix 6000 detector
;
_diffrn_measurement_method 'profile data from \w-scans'
_diffrn_radiation_collimation 'Varimax focusing mirrors'
_diffrn_radiation_type CuK\a
_diffrn_radiation_wavelength 1.54184
_diffrn_reflns_av_R_equivalents 0.0669
_diffrn_reflns_av_unetI/netI 0.0500
_diffrn_reflns_Laue_measured_fraction_full 0.992
_diffrn_reflns_Laue_measured_fraction_max 0.991
_diffrn_reflns_limit_h_max 21
_diffrn_reflns_limit_h_min -21
_diffrn_reflns_limit_k_max 22
_diffrn_reflns_limit_k_min -22
_diffrn_reflns_limit_l_max 26
_diffrn_reflns_limit_l_min -26
_diffrn_reflns_number 97774
_diffrn_reflns_point_group_measured_fraction_full 0.992
_diffrn_reflns_point_group_measured_fraction_max 0.991
_diffrn_reflns_theta_full 67.684
_diffrn_reflns_theta_max 68.250
_diffrn_reflns_theta_min 2.151
_diffrn_source 'Rotating anode'
_exptl_absorpt_coefficient_mu 2.036
_exptl_absorpt_correction_T_max 1.000
_exptl_absorpt_correction_T_min 0.670
_exptl_absorpt_correction_type multi-scan
_exptl_absorpt_process_details
;
CrysAlisPro 1.171.39.34b (Rigaku Oxford Diffraction, 2017)
Empirical absorption correction using spherical harmonics,
 implemented in SCALE3 ABSPACK scaling algorithm.
;
_exptl_crystal_colour black
_exptl_crystal_density_diffrn 1.092
_exptl_crystal_density_method 'not measured'
_exptl_crystal_description plate
_exptl_crystal_F_000 2208
_exptl_crystal_recrystallization_method 'Re-crystallisation from solvent: hexane'
_exptl_crystal_size_max 0.080
_exptl_crystal_size_mid 0.070
_exptl_crystal_size_min 0.010
_refine_diff_density_max 3.707
_refine_diff_density_min -1.221
_refine_diff_density_rms 0.138
_refine_ls_extinction_method none
_refine_ls_goodness_of_fit_ref 1.062
_refine_ls_hydrogen_treatment constr
_refine_ls_matrix_type full
_refine_ls_number_parameters 1326
_refine_ls_number_reflns 22790
_refine_ls_number_restraints 203
_refine_ls_restrained_S_all 1.058
_refine_ls_R_factor_all 0.1043
_refine_ls_R_factor_gt 0.0847
_refine_ls_shift/su_max 0.001
_refine_ls_shift/su_mean 0.000
_refine_ls_structure_factor_coef Fsqd
_refine_ls_weighting_details 'w=1/[\s^2^(Fo^2^)+(0.1273P)^2^+20.0606P] where P=(Fo^2^+2Fc^2^)/3'
_refine_ls_weighting_scheme calc
_refine_ls_wR_factor_gt 0.2267
_refine_ls_wR_factor_ref 0.2442
_reflns_Friedel_coverage 0.000
_reflns_number_gt 17480
_reflns_number_total 22790
_reflns_threshold_expression 'I > 2\s(I)'
_cod_data_source_file c8dt04566f2.cif
_cod_data_source_block 4
_cod_database_code 7048574
_shelx_shelxl_version_number 2018/3
_shelx_space_group_comment
; 
The symmetry employed for this shelxl refinement is uniquely defined 
by the following loop, which should always be used as a source of 
symmetry information in preference to the above space-group names. 
They are only intended as comments. 
;
_shelx_estimated_absorpt_t_min 0.854
_shelx_estimated_absorpt_t_max 0.980

loop_
_space_group_symop_operation_xyz
'x, y, z'
'-x, -y, -z'

loop_
_atom_site_label
_atom_site_type_symbol
_atom_site_fract_x
_atom_site_fract_y
_atom_site_fract_z
_atom_site_U_iso_or_equiv
_atom_site_adp_type
_atom_site_occupancy
_atom_site_site_symmetry_order
_atom_site_calc_flag
_atom_site_refinement_flags_posn
_atom_site_refinement_flags_adp
_atom_site_refinement_flags_occupancy
_atom_site_disorder_assembly
_atom_site_disorder_group
C1 C 0.3559(4) 0.0924(3) 0.2672(3) 0.0377(12) Uani 1 1 d . . . . .
C2 C 0.3420(4) 0.1637(3) 0.2803(3) 0.0394(12) Uani 1 1 d . . . . .
C3 C 0.4044(4) 0.1911(4) 0.2715(3) 0.0416(13) Uani 1 1 d . . . . .
H3 H 0.396994 0.238672 0.281105 0.050 Uiso 1 1 calc R U . . .
C4 C 0.4756(4) 0.1514(4) 0.2494(3) 0.0460(14) Uani 1 1 d . . . . .
C5 C 0.4881(4) 0.0782(4) 0.2394(3) 0.0441(13) Uani 1 1 d . . . . .
H5 H 0.538184 0.049572 0.225137 0.053 Uiso 1 1 calc R U . . .
C6 C 0.4302(4) 0.0451(3) 0.2494(3) 0.0411(13) Uani 1 1 d . . . . .
C7 C 0.5404(4) 0.1852(4) 0.2342(4) 0.0542(16) Uani 1 1 d . . . . .
C8 C 0.5125(5) 0.2688(5) 0.2426(6) 0.091(3) Uani 1 1 d . . . . .
H8A H 0.457698 0.310344 0.215049 0.137 Uiso 1 1 calc R U . . .
H8B H 0.507993 0.259591 0.288299 0.137 Uiso 1 1 calc R U . . .
H8C H 0.553662 0.290223 0.230001 0.137 Uiso 1 1 calc R U . . .
C9 C 0.6250(5) 0.1212(5) 0.2770(4) 0.069(2) Uani 1 1 d . . . . .
H9A H 0.643251 0.067208 0.271675 0.104 Uiso 1 1 calc R U . . .
H9B H 0.666075 0.142856 0.264281 0.104 Uiso 1 1 calc R U . . .
H9C H 0.620406 0.112224 0.322579 0.104 Uiso 1 1 calc R U . . .
C10 C 0.5516(6) 0.2015(6) 0.1627(4) 0.085(3) Uani 1 1 d . . . . .
H10A H 0.497587 0.242823 0.133878 0.127 Uiso 1 1 calc R U . . .
H10B H 0.592367 0.224044 0.152529 0.127 Uiso 1 1 calc R U . . .
H10C H 0.571885 0.148040 0.156239 0.127 Uiso 1 1 calc R U . . .
C11 C 0.4477(4) -0.0380(4) 0.2407(3) 0.0460(14) Uani 1 1 d . . . . .
C12 C 0.4392(4) -0.1016(4) 0.3034(3) 0.0506(15) Uani 1 1 d . . . . .
H12A H 0.478896 -0.113665 0.340195 0.076 Uiso 1 1 calc R U . . .
H12B H 0.381881 -0.076953 0.311949 0.076 Uiso 1 1 calc R U . . .
H12C H 0.451482 -0.154529 0.297911 0.076 Uiso 1 1 calc R U . . .
C13 C 0.5361(4) -0.0804(4) 0.2271(3) 0.0520(15) Uani 1 1 d . . . . .
H13A H 0.577162 -0.093220 0.263193 0.078 Uiso 1 1 calc R U . . .
H13B H 0.545374 -0.133207 0.222608 0.078 Uiso 1 1 calc R U . . .
H13C H 0.542430 -0.041893 0.186652 0.078 Uiso 1 1 calc R U . . .
C14 C 0.3861(4) -0.0191(4) 0.1835(3) 0.0525(15) Uani 1 1 d . . . . .
H14A H 0.328576 0.008223 0.190958 0.079 Uiso 1 1 calc R U . . .
H14B H 0.393510 0.018880 0.143388 0.079 Uiso 1 1 calc R U . . .
H14C H 0.396454 -0.072434 0.179344 0.079 Uiso 1 1 calc R U . . .
C15 C 0.2632(4) 0.2047(3) 0.3058(3) 0.0390(12) Uani 1 1 d . . . . .
H15 H 0.216594 0.205689 0.280352 0.047 Uiso 1 1 calc R U . . .
C16 C 0.2294(4) 0.0974(3) 0.3954(3) 0.0387(12) Uani 1 1 d . . . . .
C17 C 0.2720(4) 0.1471(3) 0.3767(3) 0.0391(12) Uani 1 1 d . . . . .
C18 C 0.3257(3) 0.1428(3) 0.4245(3) 0.0390(12) Uani 1 1 d . . . . .
H18 H 0.357301 0.173616 0.411532 0.047 Uiso 1 1 calc R U . . .
C19 C 0.3350(4) 0.0957(3) 0.4899(3) 0.0418(13) Uani 1 1 d . . . . .
C20 C 0.2898(4) 0.0489(4) 0.5064(3) 0.0477(14) Uani 1 1 d . . . . .
H20 H 0.295021 0.016092 0.551109 0.057 Uiso 1 1 calc R U . . .
C21 C 0.2377(4) 0.0474(4) 0.4613(3) 0.0429(13) Uani 1 1 d . . . . .
C22 C 0.3892(4) 0.0949(4) 0.5436(3) 0.0462(14) Uani 1 1 d . . . . .
C23 C 0.4275(5) 0.1568(4) 0.5152(3) 0.0567(17) Uani 1 1 d . . . . .
H23A H 0.462497 0.140127 0.484041 0.085 Uiso 1 1 calc R U . . .
H23B H 0.382253 0.214765 0.493026 0.085 Uiso 1 1 calc R U . . .
H23C H 0.461843 0.154757 0.550526 0.085 Uiso 1 1 calc R U . . .
C24 C 0.3351(4) 0.1230(4) 0.5919(3) 0.0539(16) Uani 1 1 d . . . . .
H24A H 0.369740 0.122533 0.626183 0.081 Uiso 1 1 calc R U . . .
H24B H 0.289602 0.180634 0.569059 0.081 Uiso 1 1 calc R U . . .
H24C H 0.311204 0.083800 0.611472 0.081 Uiso 1 1 calc R U . . .
C25 C 0.4617(4) 0.0052(4) 0.5800(3) 0.0565(16) Uani 1 1 d . . . . .
H25A H 0.496514 -0.012935 0.549246 0.085 Uiso 1 1 calc R U . . .
H25B H 0.495980 0.006095 0.613762 0.085 Uiso 1 1 calc R U . . .
H25C H 0.438763 -0.034617 0.600332 0.085 Uiso 1 1 calc R U . . .
C26 C 0.1888(5) -0.0056(4) 0.4830(3) 0.0528(16) Uani 1 1 d . . . . .
C27 C 0.0944(5) 0.0525(5) 0.4611(4) 0.0638(19) Uani 1 1 d . . . . .
H27A H 0.077217 0.096053 0.479503 0.096 Uiso 1 1 calc R U . . .
H27B H 0.081405 0.079974 0.413486 0.096 Uiso 1 1 calc R U . . .
H27C H 0.063992 0.018646 0.476332 0.096 Uiso 1 1 calc R U . . .
C28 C 0.2045(6) -0.0505(5) 0.5575(3) 0.075(2) Uani 1 1 d . . . . .
H28A H 0.264532 -0.088489 0.573427 0.113 Uiso 1 1 calc R U . . .
H28B H 0.185666 -0.007991 0.576893 0.113 Uiso 1 1 calc R U . . .
H28C H 0.173157 -0.083821 0.569581 0.113 Uiso 1 1 calc R U . . .
C29 C 0.2181(5) -0.0747(4) 0.4552(3) 0.0617(19) Uani 1 1 d . . . . .
H29A H 0.278605 -0.111012 0.469853 0.092 Uiso 1 1 calc R U . . .
H29B H 0.188438 -0.109331 0.470352 0.092 Uiso 1 1 calc R U . . .
H29C H 0.205850 -0.048004 0.407506 0.092 Uiso 1 1 calc R U . . .
C30 C 0.2380(3) 0.2979(3) 0.2954(3) 0.0367(12) Uani 1 1 d . . . . .
C31 C 0.2129(4) 0.3299(3) 0.3431(3) 0.0381(12) Uani 1 1 d . . . . .
H31 H 0.208846 0.294223 0.384114 0.046 Uiso 1 1 calc R U . . .
C32 C 0.1936(4) 0.4138(3) 0.3314(3) 0.0408(12) Uani 1 1 d . . . . .
H32 H 0.176429 0.434441 0.364789 0.049 Uiso 1 1 calc R U . . .
C33 C 0.1988(3) 0.4676(3) 0.2725(3) 0.0351(11) Uani 1 1 d . . . . .
C34 C 0.2179(4) 0.4380(3) 0.2229(3) 0.0403(12) Uani 1 1 d . . . . .
H34 H 0.218297 0.474939 0.181088 0.048 Uiso 1 1 calc R U . . .
C35 C 0.2365(4) 0.3539(3) 0.2343(3) 0.0403(12) Uani 1 1 d . . . . .
H35 H 0.248217 0.334785 0.199644 0.048 Uiso 1 1 calc R U . . .
C36 C 0.1376(4) 0.6971(3) 0.1664(3) 0.0380(12) Uani 1 1 d . . . . .
C37 C 0.1965(4) 0.6118(3) 0.2018(3) 0.0373(12) Uani 1 1 d . . . . .
C38 C 0.2751(4) 0.5811(4) 0.1842(3) 0.0392(12) Uani 1 1 d . . . . .
H38 H 0.314971 0.523874 0.208831 0.047 Uiso 1 1 calc R U . . .
C39 C 0.2980(4) 0.6301(4) 0.1323(3) 0.0444(13) Uani 1 1 d . . . . .
C40 C 0.2375(4) 0.7125(4) 0.0976(3) 0.0461(14) Uani 1 1 d . . . . .
H40 H 0.251440 0.746982 0.061516 0.055 Uiso 1 1 calc R U . . .
C41 C 0.1575(4) 0.7485(3) 0.1118(3) 0.0416(13) Uani 1 1 d . . . . .
C42 C 0.3867(4) 0.5950(4) 0.1171(3) 0.0564(16) Uani 1 1 d D . . . .
C43 C 0.4089(9) 0.5136(9) 0.1077(10) 0.077(4) Uani 0.66(2) 1 d D . P A 1
H43A H 0.399720 0.473754 0.145444 0.115 Uiso 0.66(2) 1 calc R U P A 1
H43B H 0.373478 0.525800 0.068304 0.115 Uiso 0.66(2) 1 calc R U P A 1
H43C H 0.468017 0.488324 0.103088 0.115 Uiso 0.66(2) 1 calc R U P A 1
C44 C 0.4477(7) 0.5749(11) 0.1769(7) 0.083(5) Uani 0.66(2) 1 d D . P A 1
H44A H 0.434126 0.627296 0.183791 0.125 Uiso 0.66(2) 1 calc R U P A 1
H44B H 0.441982 0.533422 0.215677 0.125 Uiso 0.66(2) 1 calc R U P A 1
H44C H 0.505522 0.551375 0.169144 0.125 Uiso 0.66(2) 1 calc R U P A 1
C45 C 0.4010(9) 0.6565(9) 0.0587(8) 0.099(7) Uani 0.66(2) 1 d D . P A 1
H45A H 0.386558 0.709496 0.064831 0.149 Uiso 0.66(2) 1 calc R U P A 1
H45B H 0.460070 0.631202 0.054165 0.149 Uiso 0.66(2) 1 calc R U P A 1
H45C H 0.365532 0.668678 0.019381 0.149 Uiso 0.66(2) 1 calc R U P A 1
C43X C 0.3777(14) 0.6163(19) 0.0431(7) 0.071(7) Uani 0.34(2) 1 d D . P A 2
H43D H 0.348449 0.587687 0.032011 0.107 Uiso 0.34(2) 1 calc R U P A 2
H43E H 0.345419 0.677901 0.019310 0.107 Uiso 0.34(2) 1 calc R U P A 2
H43F H 0.433475 0.596670 0.031043 0.107 Uiso 0.34(2) 1 calc R U P A 2
C44X C 0.4320(19) 0.640(2) 0.1322(17) 0.096(11) Uani 0.34(2) 1 d D . P A 2
H44D H 0.397758 0.701799 0.109902 0.144 Uiso 0.34(2) 1 calc R U P A 2
H44E H 0.441622 0.624942 0.179251 0.144 Uiso 0.34(2) 1 calc R U P A 2
H44F H 0.485991 0.623020 0.117096 0.144 Uiso 0.34(2) 1 calc R U P A 2
C45X C 0.437(2) 0.4994(10) 0.1505(19) 0.115(14) Uani 0.34(2) 1 d D . P A 2
H45D H 0.406352 0.472056 0.139802 0.172 Uiso 0.34(2) 1 calc R U P A 2
H45E H 0.491320 0.481170 0.135568 0.172 Uiso 0.34(2) 1 calc R U P A 2
H45F H 0.446951 0.483092 0.197722 0.172 Uiso 0.34(2) 1 calc R U P A 2
C46 C 0.0945(4) 0.8413(4) 0.0697(3) 0.0470(14) Uani 1 1 d . . . . .
C47 C 0.0751(4) 0.8955(4) 0.1115(3) 0.0538(16) Uani 1 1 d . . . . .
H47A H 0.127338 0.892213 0.128731 0.081 Uiso 1 1 calc R U . . .
H47B H 0.036400 0.954795 0.084483 0.081 Uiso 1 1 calc R U . . .
H47C H 0.049340 0.873600 0.147683 0.081 Uiso 1 1 calc R U . . .
C48 C 0.0143(4) 0.8446(4) 0.0417(3) 0.0522(15) Uani 1 1 d . . . . .
H48A H -0.009800 0.818790 0.077335 0.078 Uiso 1 1 calc R U . . .
H48B H -0.026389 0.903974 0.016664 0.078 Uiso 1 1 calc R U . . .
H48C H 0.027783 0.813212 0.013071 0.078 Uiso 1 1 calc R U . . .
C49 C 0.1308(5) 0.8822(4) 0.0127(3) 0.0616(18) Uani 1 1 d . . . . .
H49A H 0.182206 0.880683 0.029705 0.092 Uiso 1 1 calc R U . . .
H49B H 0.143787 0.850624 -0.015736 0.092 Uiso 1 1 calc R U . . .
H49C H 0.089615 0.941386 -0.012142 0.092 Uiso 1 1 calc R U . . .
C50 C 0.1824(4) 0.5569(3) 0.2652(3) 0.0360(11) Uani 1 1 d . . . . .
H50 H 0.122873 0.587817 0.269962 0.043 Uiso 1 1 calc R U . . .
C51 C 0.2139(4) 0.6306(3) 0.3288(3) 0.0388(12) Uani 1 1 d . . . . .
C52 C 0.2392(4) 0.5552(3) 0.3175(3) 0.0386(12) Uani 1 1 d . . . . .
C53 C 0.3191(4) 0.4901(4) 0.3444(3) 0.0401(12) Uani 1 1 d . . . . .
H53 H 0.335410 0.439050 0.337358 0.048 Uiso 1 1 calc R U . . .
C54 C 0.3763(4) 0.4964(4) 0.3812(3) 0.0433(13) Uani 1 1 d . . . . .
C55 C 0.3494(4) 0.5744(4) 0.3896(3) 0.0454(13) Uani 1 1 d . . . . .
H55 H 0.388007 0.580366 0.414155 0.054 Uiso 1 1 calc R U . . .
C56 C 0.2707(4) 0.6414(4) 0.3641(3) 0.0460(14) Uani 1 1 d . . . . .
C57 C 0.4657(4) 0.4266(4) 0.4098(3) 0.0469(14) Uani 1 1 d . . . . .
C58 C 0.4860(4) 0.3536(4) 0.3872(4) 0.0608(18) Uani 1 1 d . . . . .
H58A H 0.543789 0.309768 0.406477 0.091 Uiso 1 1 calc R U . . .
H58B H 0.447371 0.328893 0.401096 0.091 Uiso 1 1 calc R U . . .
H58C H 0.479688 0.375325 0.339657 0.091 Uiso 1 1 calc R U . . .
C59 C 0.4759(5) 0.3885(6) 0.4842(4) 0.086(3) Uani 1 1 d . . . . .
H59A H 0.533462 0.343497 0.502615 0.129 Uiso 1 1 calc R U . . .
H59B H 0.464221 0.433048 0.500841 0.129 Uiso 1 1 calc R U . . .
H59C H 0.436548 0.364445 0.496631 0.129 Uiso 1 1 calc R U . . .
C60 C 0.5288(4) 0.4612(5) 0.3898(4) 0.0632(18) Uani 1 1 d . . . . .
H60A H 0.585847 0.415210 0.408785 0.095 Uiso 1 1 calc R U . . .
H60B H 0.522719 0.484241 0.342249 0.095 Uiso 1 1 calc R U . . .
H60C H 0.518553 0.506362 0.405537 0.095 Uiso 1 1 calc R U . . .
C61 C 0.2459(4) 0.7267(4) 0.3706(4) 0.0580(17) Uani 1 1 d . . . . .
C62 C 0.2220(5) 0.7980(4) 0.3024(4) 0.068(2) Uani 1 1 d . . . . .
H62A H 0.269495 0.784447 0.279267 0.102 Uiso 1 1 calc R U . . .
H62B H 0.173438 0.802828 0.277989 0.102 Uiso 1 1 calc R U . . .
H62C H 0.208021 0.851996 0.306657 0.102 Uiso 1 1 calc R U . . .
C63 C 0.1726(5) 0.7462(5) 0.4081(4) 0.0644(19) Uani 1 1 d . . . . .
H63A H 0.124575 0.748401 0.385105 0.097 Uiso 1 1 calc R U . . .
H63B H 0.189748 0.701555 0.451968 0.097 Uiso 1 1 calc R U . . .
H63C H 0.156764 0.801235 0.411138 0.097 Uiso 1 1 calc R U . . .
C64 C 0.3192(5) 0.7241(5) 0.4087(5) 0.075(2) Uani 1 1 d . . . . .
H64A H 0.367275 0.711754 0.386099 0.112 Uiso 1 1 calc R U . . .
H64B H 0.301999 0.779309 0.411752 0.112 Uiso 1 1 calc R U . . .
H64C H 0.334983 0.679629 0.452582 0.112 Uiso 1 1 calc R U . . .
C65 C -0.0555(4) 0.6565(3) 0.3623(3) 0.0380(12) Uani 1 1 d . . . . .
C66 C -0.0873(4) 0.6211(3) 0.3295(3) 0.0390(12) Uani 1 1 d . . . . .
C67 C -0.1504(4) 0.6003(3) 0.3518(3) 0.0413(13) Uani 1 1 d . . . . .
H67 H -0.172584 0.577912 0.328557 0.050 Uiso 1 1 calc R U . . .
C68 C -0.1828(4) 0.6105(3) 0.4058(3) 0.0408(12) Uani 1 1 d . . . . .
C69 C -0.1489(4) 0.6451(3) 0.4381(3) 0.0419(13) Uani 1 1 d . . . . .
H69 H -0.169790 0.652456 0.475760 0.050 Uiso 1 1 calc R U . . .
C70 C -0.0869(4) 0.6689(3) 0.4179(3) 0.0403(12) Uani 1 1 d . . . . .
C71 C -0.2560(4) 0.5914(4) 0.4274(3) 0.0436(13) Uani 1 1 d . . . . .
C72 C -0.2548(4) 0.5190(4) 0.4096(3) 0.0541(16) Uani 1 1 d . . . . .
H72A H -0.258045 0.535040 0.362433 0.081 Uiso 1 1 calc R U . . .
H72B H -0.202747 0.466900 0.432199 0.081 Uiso 1 1 calc R U . . .
H72C H -0.302974 0.509152 0.422731 0.081 Uiso 1 1 calc R U . . .
C73 C -0.3381(4) 0.6720(4) 0.3915(3) 0.0518(15) Uani 1 1 d . . . . .
H73A H -0.339864 0.688866 0.344395 0.078 Uiso 1 1 calc R U . . .
H73B H -0.385782 0.660578 0.403295 0.078 Uiso 1 1 calc R U . . .
H73C H -0.340993 0.717934 0.403816 0.078 Uiso 1 1 calc R U . . .
C74 C -0.2508(4) 0.5629(4) 0.5012(3) 0.0535(15) Uani 1 1 d . . . . .
H74A H -0.197920 0.511425 0.523022 0.080 Uiso 1 1 calc R U . . .
H74B H -0.253216 0.608224 0.514223 0.080 Uiso 1 1 calc R U . . .
H74C H -0.298005 0.550868 0.513702 0.080 Uiso 1 1 calc R U . . .
C75 C -0.0525(4) 0.7055(4) 0.4570(3) 0.0444(13) Uani 1 1 d . . . . .
C76 C -0.0961(4) 0.7122(4) 0.5153(3) 0.0516(15) Uani 1 1 d . . . . .
H76A H -0.156379 0.749668 0.499880 0.077 Uiso 1 1 calc R U . . .
H76B H -0.087334 0.655560 0.544777 0.077 Uiso 1 1 calc R U . . .
H76C H -0.072614 0.735664 0.538416 0.077 Uiso 1 1 calc R U . . .
C77 C 0.0412(4) 0.6467(4) 0.4829(3) 0.0537(16) Uani 1 1 d . . . . .
H77A H 0.070555 0.641357 0.446420 0.081 Uiso 1 1 calc R U . . .
H77B H 0.063846 0.670535 0.506268 0.081 Uiso 1 1 calc R U . . .
H77C H 0.049126 0.590430 0.512630 0.081 Uiso 1 1 calc R U . . .
C78 C -0.0676(4) 0.7966(4) 0.4124(3) 0.0482(14) Uani 1 1 d . . . . .
H78A H -0.127837 0.833285 0.396359 0.072 Uiso 1 1 calc R U . . .
H78B H -0.046053 0.819733 0.437304 0.072 Uiso 1 1 calc R U . . .
H78C H -0.038311 0.794365 0.375440 0.072 Uiso 1 1 calc R U . . .
C79 C -0.0611(4) 0.6144(3) 0.2658(3) 0.0394(12) Uani 1 1 d . . . . .
H79 H -0.012818 0.628233 0.258914 0.047 Uiso 1 1 calc R U . . .
C80 C -0.1478(4) 0.7701(3) 0.1968(3) 0.0375(12) Uani 1 1 d . . . . .
C81 C -0.1368(4) 0.6864(3) 0.2138(3) 0.0382(12) Uani 1 1 d . . . . .
C82 C -0.1995(4) 0.6743(4) 0.1905(3) 0.0400(12) Uani 1 1 d . . . . .
H82 H -0.190753 0.617730 0.200563 0.048 Uiso 1 1 calc R U . . .
C83 C -0.2748(4) 0.7410(4) 0.1531(3) 0.0424(13) Uani 1 1 d . . . . .
C84 C -0.2847(4) 0.8237(4) 0.1372(3) 0.0409(12) Uani 1 1 d . . . . .
H84 H -0.335773 0.870351 0.111099 0.049 Uiso 1 1 calc R U . . .
C85 C -0.2224(4) 0.8407(3) 0.1581(3) 0.0403(12) Uani 1 1 d . . . . .
C86 C -0.3452(4) 0.7236(4) 0.1320(3) 0.0474(14) Uani 1 1 d . . . . .
C87 C -0.3754(4) 0.6832(4) 0.1934(3) 0.0526(15) Uani 1 1 d . . . . .
H87A H -0.327852 0.631344 0.223488 0.079 Uiso 1 1 calc R U . . .
H87B H -0.399379 0.723490 0.214557 0.079 Uiso 1 1 calc R U . . .
H87C H -0.418229 0.668928 0.181261 0.079 Uiso 1 1 calc R U . . .
C88 C -0.3100(5) 0.6609(4) 0.0983(3) 0.0562(16) Uani 1 1 d . . . . .
H88A H -0.262067 0.608809 0.127654 0.084 Uiso 1 1 calc R U . . .
H88B H -0.353712 0.647031 0.087189 0.084 Uiso 1 1 calc R U . . .
H88C H -0.291911 0.686775 0.058450 0.084 Uiso 1 1 calc R U . . .
C89 C -0.4194(4) 0.8039(4) 0.0857(4) 0.0609(18) Uani 1 1 d . . . . .
H89A H -0.442455 0.844525 0.106727 0.091 Uiso 1 1 calc R U . . .
H89B H -0.400967 0.829345 0.045944 0.091 Uiso 1 1 calc R U . . .
H89C H -0.462768 0.789600 0.074683 0.091 Uiso 1 1 calc R U . . .
C90 C -0.2373(4) 0.9328(4) 0.1421(3) 0.0441(13) Uani 1 1 d . . . . .
C91 C -0.1679(4) 0.9492(4) 0.1091(4) 0.0562(17) Uani 1 1 d . . . . .
H91A H -0.113376 0.908318 0.137333 0.084 Uiso 1 1 calc R U . . .
H91B H -0.168220 0.942690 0.067452 0.084 Uiso 1 1 calc R U . . .
H91C H -0.177610 1.007142 0.101500 0.084 Uiso 1 1 calc R U . . .
C92 C -0.2396(4) 0.9459(4) 0.2070(3) 0.0525(15) Uani 1 1 d . . . . .
H92A H -0.186440 0.904421 0.236871 0.079 Uiso 1 1 calc R U . . .
H92B H -0.247866 1.003589 0.198530 0.079 Uiso 1 1 calc R U . . .
H92C H -0.285914 0.937911 0.226663 0.079 Uiso 1 1 calc R U . . .
C93 C -0.3206(4) 0.9979(4) 0.0963(3) 0.0542(16) Uani 1 1 d . . . . .
H93A H -0.366511 0.989127 0.116052 0.081 Uiso 1 1 calc R U . . .
H93B H -0.328998 1.055414 0.088830 0.081 Uiso 1 1 calc R U . . .
H93C H -0.319608 0.990962 0.054781 0.081 Uiso 1 1 calc R U . . .
C94 C -0.0350(3) 0.5289(3) 0.2611(3) 0.0372(12) Uani 1 1 d . . . . .
C95 C -0.0161(4) 0.5229(4) 0.2025(3) 0.0431(13) Uani 1 1 d . . . . .
H95 H -0.017597 0.570981 0.167965 0.052 Uiso 1 1 calc R U . . .
C96 C 0.0048(4) 0.4489(3) 0.1925(3) 0.0406(13) Uani 1 1 d . . . . .
H96 H 0.016698 0.446926 0.151434 0.049 Uiso 1 1 calc R U . . .
C97 C 0.0086(4) 0.3769(3) 0.2427(3) 0.0378(12) Uani 1 1 d . . . . .
C98 C -0.0039(4) 0.3809(4) 0.3025(3) 0.0414(13) Uani 1 1 d . . . . .
H98 H 0.002396 0.331309 0.338120 0.050 Uiso 1 1 calc R U . . .
C99 C -0.0255(4) 0.4550(3) 0.3122(3) 0.0400(12) Uani 1 1 d . . . . .
H99 H -0.033921 0.455755 0.354103 0.048 Uiso 1 1 calc R U . . .
C100 C 0.0267(4) 0.2950(3) 0.2331(2) 0.0351(11) Uani 1 1 d . . . . .
H100 H 0.083397 0.250335 0.258756 0.042 Uiso 1 1 calc R U . . .
C101 C -0.0159(3) 0.1785(3) 0.2619(3) 0.0376(12) Uani 1 1 d . . . . .
C102 C -0.0368(4) 0.2620(3) 0.2565(3) 0.0383(12) Uani 1 1 d . . . . .
C103 C -0.1163(4) 0.3120(4) 0.2613(3) 0.0451(13) Uani 1 1 d . . . . .
H103 H -0.130635 0.368234 0.257396 0.054 Uiso 1 1 calc R U . . .
C104 C -0.1775(4) 0.2838(4) 0.2719(4) 0.0574(17) Uani 1 1 d D . . . .
C105 C -0.1555(4) 0.2014(4) 0.2752(3) 0.0504(15) Uani 1 1 d . . . . .
H105 H -0.197039 0.181923 0.281033 0.060 Uiso 1 1 calc R U . . .
C106 C -0.0762(4) 0.1475(3) 0.2704(3) 0.0386(12) Uani 1 1 d . . . . .
C107 C -0.0549(4) 0.0596(4) 0.2701(3) 0.0441(13) Uani 1 1 d . . . . .
C108 C -0.0223(4) 0.0534(4) 0.2070(3) 0.0524(15) Uani 1 1 d . . . . .
H10D H -0.064926 0.098673 0.169168 0.079 Uiso 1 1 calc R U . . .
H10E H 0.029322 0.059733 0.205191 0.079 Uiso 1 1 calc R U . . .
H10F H -0.010772 -0.002058 0.206612 0.079 Uiso 1 1 calc R U . . .
C109 C 0.0114(4) -0.0108(4) 0.3289(3) 0.0512(15) Uani 1 1 d . . . . .
H10G H 0.061630 -0.002100 0.328825 0.077 Uiso 1 1 calc R U . . .
H10H H -0.010817 -0.009356 0.368934 0.077 Uiso 1 1 calc R U . . .
H10I H 0.025866 -0.066049 0.326916 0.077 Uiso 1 1 calc R U . . .
C110 C -0.1323(4) 0.0437(4) 0.2722(3) 0.0508(15) Uani 1 1 d . . . . .
H11A H -0.176000 0.088136 0.234735 0.076 Uiso 1 1 calc R U . . .
H11B H -0.116825 -0.012001 0.270516 0.076 Uiso 1 1 calc R U . . .
H11C H -0.153508 0.044692 0.312534 0.076 Uiso 1 1 calc R U . . .
C111 C -0.2714(6) 0.3434(6) 0.2664(6) 0.062(3) Uani 0.682(13) 1 d D U P B 1
C112 C -0.3008(12) 0.2973(12) 0.3251(8) 0.081(4) Uani 0.682(13) 1 d D U P B 1
H11D H -0.295636 0.244448 0.322986 0.121 Uiso 0.682(13) 1 calc R U P B 1
H11E H -0.266043 0.284008 0.365257 0.121 Uiso 0.682(13) 1 calc R U P B 1
H11F H -0.359537 0.333857 0.324850 0.121 Uiso 0.682(13) 1 calc R U P B 1
C113 C -0.3251(8) 0.3645(8) 0.2022(7) 0.085(4) Uani 0.682(13) 1 d D U P B 1
H11G H -0.305519 0.394040 0.165034 0.127 Uiso 0.682(13) 1 calc R U P B 1
H11H H -0.319655 0.311718 0.199796 0.127 Uiso 0.682(13) 1 calc R U P B 1
H11I H -0.384065 0.401167 0.201318 0.127 Uiso 0.682(13) 1 calc R U P B 1
C114 C -0.2809(16) 0.4249(9) 0.2726(11) 0.089(5) Uani 0.682(13) 1 d D U P B 1
H11J H -0.262627 0.456517 0.235628 0.134 Uiso 0.682(13) 1 calc R U P B 1
H11K H -0.339893 0.460204 0.272843 0.134 Uiso 0.682(13) 1 calc R U P B 1
H11L H -0.246399 0.410356 0.313250 0.134 Uiso 0.682(13) 1 calc R U P B 1
C11X C -0.2521(12) 0.3326(14) 0.3010(12) 0.071(6) Uani 0.318(13) 1 d D U P B 2
C12X C -0.321(2) 0.306(3) 0.2963(18) 0.081(9) Uani 0.318(13) 1 d D U P B 2
H12D H -0.300722 0.246139 0.325509 0.122 Uiso 0.318(13) 1 calc R U P B 2
H12E H -0.370949 0.341587 0.308830 0.122 Uiso 0.318(13) 1 calc R U P B 2
H12F H -0.334089 0.312541 0.251402 0.122 Uiso 0.318(13) 1 calc R U P B 2
C13X C -0.2326(14) 0.327(2) 0.3711(14) 0.109(10) Uani 0.318(13) 1 d D U P B 2
H13D H -0.188656 0.344075 0.373377 0.163 Uiso 0.318(13) 1 calc R U P B 2
H13E H -0.283522 0.364385 0.381896 0.163 Uiso 0.318(13) 1 calc R U P B 2
H13F H -0.213475 0.268005 0.402236 0.163 Uiso 0.318(13) 1 calc R U P B 2
C14X C -0.289(3) 0.4259(19) 0.254(2) 0.124(15) Uani 0.318(13) 1 d D U P B 2
H14D H -0.247725 0.447048 0.254788 0.186 Uiso 0.318(13) 1 calc R U P B 2
H14E H -0.302983 0.430688 0.209800 0.186 Uiso 0.318(13) 1 calc R U P B 2
H14F H -0.339843 0.459734 0.267228 0.186 Uiso 0.318(13) 1 calc R U P B 2
C115 C 0.0921(4) 0.2497(3) 0.1418(3) 0.0369(12) Uani 1 1 d . . . . .
C116 C 0.0264(4) 0.3036(3) 0.1622(3) 0.0380(12) Uani 1 1 d . . . . .
C117 C -0.0465(4) 0.3654(3) 0.1169(3) 0.0404(12) Uani 1 1 d . . . . .
H117 H -0.092541 0.399592 0.131763 0.049 Uiso 1 1 calc R U . . .
C118 C -0.0547(4) 0.3793(4) 0.0518(3) 0.0431(13) Uani 1 1 d . . . . .
C119 C 0.0152(4) 0.3267(4) 0.0328(3) 0.0427(13) Uani 1 1 d . . . . .
H119 H 0.011956 0.335408 -0.011919 0.051 Uiso 1 1 calc R U . . .
C120 C 0.0890(4) 0.2627(4) 0.0751(3) 0.0418(13) Uani 1 1 d . . . . .
C121 C -0.1329(4) 0.4469(4) 0.0018(3) 0.0503(15) Uani 1 1 d . . . . .
C122 C -0.2010(5) 0.4976(5) 0.0329(4) 0.072(2) Uani 1 1 d . . . . .
H12G H -0.250382 0.540560 -0.000633 0.108 Uiso 1 1 calc R U . . .
H12H H -0.216593 0.458958 0.066539 0.108 Uiso 1 1 calc R U . . .
H12I H -0.179465 0.525745 0.052504 0.108 Uiso 1 1 calc R U . . .
C123 C -0.1101(5) 0.5086(4) -0.0513(3) 0.0612(18) Uani 1 1 d . . . . .
H12V H -0.160430 0.552300 -0.083602 0.092 Uiso 1 1 calc R U . . .
H12W H -0.087152 0.535746 -0.031610 0.092 Uiso 1 1 calc R U . . .
H12Y H -0.068023 0.477242 -0.072603 0.092 Uiso 1 1 calc R U . . .
C124 C -0.1684(5) 0.4048(5) -0.0292(4) 0.0654(19) Uani 1 1 d . . . . .
H12J H -0.218781 0.448467 -0.061442 0.098 Uiso 1 1 calc R U . . .
H12K H -0.126258 0.373690 -0.050643 0.098 Uiso 1 1 calc R U . . .
H12L H -0.182801 0.365073 0.004557 0.098 Uiso 1 1 calc R U . . .
C125 C 0.1630(4) 0.2087(4) 0.0502(3) 0.0484(14) Uani 1 1 d . . . . .
C126 C 0.2430(4) 0.2123(5) 0.0703(3) 0.0535(15) Uani 1 1 d . . . . .
H12M H 0.289752 0.177501 0.054057 0.080 Uiso 1 1 calc R U . . .
H12N H 0.234149 0.271300 0.051778 0.080 Uiso 1 1 calc R U . . .
H12O H 0.256268 0.190306 0.117887 0.080 Uiso 1 1 calc R U . . .
C127 C 0.1765(4) 0.1158(4) 0.0765(3) 0.0544(16) Uani 1 1 d . . . . .
H12P H 0.224003 0.082022 0.060287 0.082 Uiso 1 1 calc R U . . .
H12Q H 0.188427 0.092128 0.124225 0.082 Uiso 1 1 calc R U . . .
H12R H 0.125812 0.114463 0.061766 0.082 Uiso 1 1 calc R U . . .
C128 C 0.1475(5) 0.2414(5) -0.0247(3) 0.0600(17) Uani 1 1 d . . . . .
H12S H 0.196017 0.205487 -0.038744 0.090 Uiso 1 1 calc R U . . .
H12T H 0.097247 0.239469 -0.039642 0.090 Uiso 1 1 calc R U . . .
H12U H 0.139443 0.300187 -0.043203 0.090 Uiso 1 1 calc R U . . .
O1 O 0.1997(3) -0.0023(2) 0.2634(2) 0.0450(9) Uani 1 1 d . . . . .
O2 O 0.2940(3) 0.0669(2) 0.27347(18) 0.0417(9) Uani 1 1 d . . . . .
O3 O 0.1762(2) 0.1001(2) 0.34970(18) 0.0409(9) Uani 1 1 d . . . . .
O4 O 0.0600(2) 0.7289(2) 0.18326(18) 0.0377(8) Uani 1 1 d . . . . .
O5 O 0.1353(3) 0.6949(2) 0.2992(2) 0.0466(10) Uani 1 1 d . . . . .
O6 O 0.0027(3) 0.8437(2) 0.2586(2) 0.0446(9) Uani 1 1 d . . . . .
O7 O 0.0082(2) 0.6765(2) 0.34122(19) 0.0415(9) Uani 1 1 d . . . . .
O8 O -0.0855(2) 0.7807(2) 0.22163(19) 0.0423(9) Uani 1 1 d . . . . .
O9 O 0.0641(3) 0.1292(2) 0.25893(16) 0.0383(9) Uani 1 1 d . . . . .
O10 O 0.1628(2) 0.1845(2) 0.18604(18) 0.0396(8) Uani 1 1 d . . . . .
Mo1 Mo 0.17989(3) 0.09116(3) 0.26634(2) 0.03610(14) Uani 1 1 d . . . . .
Mo2 Mo 0.02338(3) 0.74758(3) 0.26076(2) 0.03729(14) Uani 1 1 d . . . . .

loop_
_atom_site_aniso_label
_atom_site_aniso_U_11
_atom_site_aniso_U_22
_atom_site_aniso_U_33
_atom_site_aniso_U_23
_atom_site_aniso_U_13
_atom_site_aniso_U_12
C1 0.050(3) 0.035(3) 0.038(3) -0.015(2) 0.008(2) -0.027(3)
C2 0.054(3) 0.030(3) 0.039(3) -0.015(2) 0.006(2) -0.021(2)
C3 0.058(4) 0.035(3) 0.042(3) -0.017(2) 0.011(3) -0.028(3)
C4 0.054(4) 0.039(3) 0.055(4) -0.020(3) 0.011(3) -0.028(3)
C5 0.048(3) 0.035(3) 0.053(3) -0.021(3) 0.010(3) -0.019(3)
C6 0.053(3) 0.033(3) 0.045(3) -0.017(2) 0.006(3) -0.024(3)
C7 0.060(4) 0.047(3) 0.073(4) -0.028(3) 0.022(3) -0.036(3)
C8 0.076(5) 0.060(5) 0.181(10) -0.069(6) 0.056(6) -0.050(4)
C9 0.065(5) 0.066(5) 0.099(6) -0.039(4) 0.021(4) -0.044(4)
C10 0.105(7) 0.090(6) 0.081(6) -0.023(5) 0.032(5) -0.071(6)
C11 0.054(4) 0.036(3) 0.059(4) -0.024(3) 0.013(3) -0.025(3)
C12 0.064(4) 0.033(3) 0.059(4) -0.020(3) 0.013(3) -0.025(3)
C13 0.067(4) 0.043(3) 0.061(4) -0.029(3) 0.018(3) -0.031(3)
C14 0.065(4) 0.048(3) 0.055(4) -0.030(3) 0.012(3) -0.028(3)
C15 0.050(3) 0.031(3) 0.043(3) -0.019(2) 0.008(2) -0.021(2)
C16 0.053(3) 0.035(3) 0.038(3) -0.020(2) 0.008(2) -0.024(3)
C17 0.052(3) 0.028(3) 0.042(3) -0.016(2) 0.010(2) -0.020(2)
C18 0.046(3) 0.032(3) 0.047(3) -0.020(2) 0.008(2) -0.021(2)
C19 0.053(3) 0.033(3) 0.042(3) -0.018(2) 0.005(3) -0.019(3)
C20 0.075(4) 0.039(3) 0.037(3) -0.015(3) 0.009(3) -0.032(3)
C21 0.066(4) 0.036(3) 0.039(3) -0.018(2) 0.012(3) -0.030(3)
C22 0.057(4) 0.040(3) 0.044(3) -0.020(3) 0.005(3) -0.022(3)
C23 0.072(4) 0.060(4) 0.052(4) -0.023(3) 0.002(3) -0.041(4)
C24 0.065(4) 0.048(4) 0.054(4) -0.031(3) 0.005(3) -0.023(3)
C25 0.064(4) 0.057(4) 0.046(4) -0.022(3) 0.004(3) -0.024(3)
C26 0.090(5) 0.050(4) 0.042(3) -0.021(3) 0.018(3) -0.051(4)
C27 0.088(5) 0.080(5) 0.061(4) -0.038(4) 0.032(4) -0.062(5)
C28 0.135(8) 0.078(5) 0.049(4) -0.023(4) 0.024(4) -0.082(6)
C29 0.111(6) 0.044(3) 0.054(4) -0.022(3) 0.018(4) -0.054(4)
C30 0.048(3) 0.030(3) 0.043(3) -0.018(2) 0.010(2) -0.024(2)
C31 0.052(3) 0.029(3) 0.037(3) -0.013(2) 0.012(2) -0.022(2)
C32 0.058(4) 0.035(3) 0.040(3) -0.019(2) 0.013(3) -0.027(3)
C33 0.043(3) 0.026(2) 0.040(3) -0.015(2) 0.007(2) -0.018(2)
C34 0.057(3) 0.033(3) 0.040(3) -0.016(2) 0.009(3) -0.026(3)
C35 0.054(3) 0.037(3) 0.040(3) -0.020(2) 0.009(2) -0.025(3)
C36 0.049(3) 0.031(3) 0.042(3) -0.016(2) 0.007(2) -0.024(2)
C37 0.055(3) 0.030(3) 0.036(3) -0.016(2) 0.009(2) -0.025(2)
C38 0.050(3) 0.033(3) 0.042(3) -0.018(2) 0.010(2) -0.022(2)
C39 0.056(4) 0.039(3) 0.043(3) -0.016(3) 0.010(3) -0.027(3)
C40 0.058(4) 0.042(3) 0.047(3) -0.017(3) 0.012(3) -0.031(3)
C41 0.052(3) 0.033(3) 0.042(3) -0.012(2) 0.006(3) -0.024(3)
C42 0.052(4) 0.047(3) 0.068(4) -0.016(3) 0.018(3) -0.025(3)
C43 0.061(8) 0.065(7) 0.117(13) -0.051(8) 0.040(8) -0.028(7)
C44 0.044(6) 0.102(12) 0.115(9) -0.050(9) 0.017(6) -0.036(7)
C45 0.074(9) 0.065(8) 0.120(11) 0.001(8) 0.047(8) -0.027(7)
C43X 0.063(14) 0.086(18) 0.071(8) -0.039(11) 0.031(9) -0.033(12)
C44X 0.089(19) 0.12(2) 0.11(3) -0.07(2) 0.029(18) -0.068(19)
C45X 0.11(3) 0.057(9) 0.12(2) 0.005(14) 0.02(2) -0.022(12)
C46 0.055(4) 0.032(3) 0.048(3) -0.009(3) 0.012(3) -0.021(3)
C47 0.068(4) 0.032(3) 0.063(4) -0.016(3) 0.013(3) -0.026(3)
C48 0.061(4) 0.041(3) 0.048(3) -0.013(3) 0.006(3) -0.021(3)
C49 0.068(4) 0.042(3) 0.061(4) -0.004(3) 0.016(3) -0.025(3)
C50 0.050(3) 0.031(3) 0.035(3) -0.015(2) 0.010(2) -0.023(2)
C51 0.046(3) 0.033(3) 0.047(3) -0.019(2) 0.011(2) -0.024(2)
C52 0.051(3) 0.036(3) 0.034(3) -0.016(2) 0.008(2) -0.024(3)
C53 0.055(3) 0.037(3) 0.039(3) -0.019(2) 0.012(3) -0.027(3)
C54 0.051(3) 0.043(3) 0.045(3) -0.021(3) 0.011(3) -0.026(3)
C55 0.054(4) 0.045(3) 0.049(3) -0.022(3) 0.007(3) -0.030(3)
C56 0.057(4) 0.043(3) 0.053(3) -0.024(3) 0.013(3) -0.031(3)
C57 0.052(4) 0.052(3) 0.048(3) -0.025(3) 0.012(3) -0.029(3)
C58 0.055(4) 0.045(4) 0.078(5) -0.022(3) 0.005(3) -0.020(3)
C59 0.064(5) 0.102(7) 0.050(4) -0.016(4) 0.003(4) -0.012(5)
C60 0.055(4) 0.061(4) 0.089(5) -0.041(4) 0.018(4) -0.030(3)
C61 0.064(4) 0.045(4) 0.081(5) -0.036(4) 0.005(4) -0.030(3)
C62 0.083(5) 0.048(4) 0.094(6) -0.035(4) 0.009(4) -0.042(4)
C63 0.070(5) 0.061(4) 0.080(5) -0.047(4) 0.008(4) -0.031(4)
C64 0.082(5) 0.061(4) 0.105(6) -0.052(5) 0.005(5) -0.038(4)
C65 0.050(3) 0.030(3) 0.039(3) -0.013(2) 0.009(2) -0.023(2)
C66 0.056(3) 0.029(3) 0.036(3) -0.015(2) 0.009(2) -0.022(3)
C67 0.054(3) 0.031(3) 0.046(3) -0.018(2) 0.009(3) -0.024(3)
C68 0.057(4) 0.032(3) 0.037(3) -0.013(2) 0.011(3) -0.025(3)
C69 0.060(4) 0.033(3) 0.038(3) -0.017(2) 0.011(3) -0.024(3)
C70 0.054(3) 0.033(3) 0.037(3) -0.015(2) 0.008(2) -0.021(3)
C71 0.056(4) 0.042(3) 0.044(3) -0.021(3) 0.015(3) -0.028(3)
C72 0.069(4) 0.051(4) 0.062(4) -0.027(3) 0.023(3) -0.041(3)
C73 0.058(4) 0.047(3) 0.053(4) -0.022(3) 0.014(3) -0.024(3)
C74 0.062(4) 0.055(4) 0.050(4) -0.018(3) 0.018(3) -0.034(3)
C75 0.063(4) 0.044(3) 0.037(3) -0.021(3) 0.007(3) -0.030(3)
C76 0.072(4) 0.051(4) 0.046(3) -0.028(3) 0.010(3) -0.032(3)
C77 0.072(4) 0.054(4) 0.047(3) -0.026(3) 0.004(3) -0.033(3)
C78 0.069(4) 0.042(3) 0.052(3) -0.029(3) 0.016(3) -0.033(3)
C79 0.058(3) 0.031(3) 0.040(3) -0.016(2) 0.010(3) -0.028(3)
C80 0.048(3) 0.037(3) 0.039(3) -0.019(2) 0.013(2) -0.026(3)
C81 0.057(3) 0.033(3) 0.036(3) -0.019(2) 0.015(2) -0.026(3)
C82 0.057(3) 0.034(3) 0.039(3) -0.018(2) 0.011(3) -0.027(3)
C83 0.055(3) 0.039(3) 0.044(3) -0.021(3) 0.010(3) -0.026(3)
C84 0.051(3) 0.041(3) 0.037(3) -0.018(2) 0.012(2) -0.024(3)
C85 0.050(3) 0.034(3) 0.046(3) -0.020(2) 0.014(3) -0.023(3)
C86 0.056(4) 0.048(3) 0.054(4) -0.030(3) 0.010(3) -0.029(3)
C87 0.061(4) 0.057(4) 0.058(4) -0.029(3) 0.016(3) -0.038(3)
C88 0.071(4) 0.058(4) 0.059(4) -0.035(3) 0.012(3) -0.036(4)
C89 0.063(4) 0.059(4) 0.070(5) -0.030(4) 0.001(3) -0.031(4)
C90 0.050(3) 0.034(3) 0.055(4) -0.019(3) 0.013(3) -0.024(3)
C91 0.060(4) 0.035(3) 0.068(4) -0.009(3) 0.016(3) -0.025(3)
C92 0.072(4) 0.041(3) 0.061(4) -0.029(3) 0.015(3) -0.032(3)
C93 0.062(4) 0.033(3) 0.067(4) -0.018(3) 0.012(3) -0.023(3)
C94 0.046(3) 0.028(3) 0.045(3) -0.019(2) 0.009(2) -0.019(2)
C95 0.071(4) 0.035(3) 0.039(3) -0.017(2) 0.017(3) -0.035(3)
C96 0.063(4) 0.034(3) 0.039(3) -0.020(2) 0.018(3) -0.029(3)
C97 0.051(3) 0.030(3) 0.041(3) -0.016(2) 0.009(2) -0.024(2)
C98 0.063(4) 0.036(3) 0.032(3) -0.014(2) 0.007(2) -0.027(3)
C99 0.058(4) 0.034(3) 0.034(3) -0.015(2) 0.007(2) -0.024(3)
C100 0.055(3) 0.032(3) 0.031(3) -0.017(2) 0.012(2) -0.027(2)
C101 0.044(3) 0.028(3) 0.048(3) -0.017(2) 0.012(2) -0.021(2)
C102 0.057(3) 0.034(3) 0.034(3) -0.016(2) 0.012(2) -0.027(3)
C103 0.059(4) 0.033(3) 0.053(3) -0.021(3) 0.016(3) -0.027(3)
C104 0.059(4) 0.038(3) 0.086(5) -0.027(3) 0.021(4) -0.030(3)
C105 0.053(4) 0.038(3) 0.071(4) -0.022(3) 0.017(3) -0.029(3)
C106 0.050(3) 0.031(3) 0.041(3) -0.013(2) 0.008(2) -0.024(2)
C107 0.053(3) 0.037(3) 0.057(4) -0.024(3) 0.013(3) -0.028(3)
C108 0.069(4) 0.046(3) 0.064(4) -0.033(3) 0.019(3) -0.037(3)
C109 0.066(4) 0.037(3) 0.062(4) -0.021(3) 0.013(3) -0.032(3)
C110 0.064(4) 0.043(3) 0.063(4) -0.024(3) 0.015(3) -0.036(3)
C111 0.056(6) 0.039(5) 0.105(8) -0.035(6) 0.025(5) -0.029(5)
C112 0.075(12) 0.067(8) 0.126(9) -0.052(9) 0.056(9) -0.043(9)
C113 0.061(7) 0.061(7) 0.121(8) -0.032(7) 0.002(6) -0.020(6)
C114 0.079(11) 0.053(7) 0.171(15) -0.070(8) 0.048(10) -0.040(8)
C11X 0.066(12) 0.055(10) 0.119(15) -0.051(11) 0.040(11) -0.039(9)
C12X 0.055(15) 0.070(15) 0.14(2) -0.065(19) 0.039(17) -0.033(13)
C13X 0.035(12) 0.17(3) 0.152(17) -0.116(17) 0.043(12) -0.027(14)
C14X 0.051(19) 0.068(15) 0.21(3) -0.014(18) 0.070(19) -0.019(13)
C115 0.050(3) 0.032(3) 0.037(3) -0.015(2) 0.007(2) -0.025(2)
C116 0.052(3) 0.034(3) 0.044(3) -0.020(2) 0.012(3) -0.029(3)
C117 0.055(3) 0.035(3) 0.041(3) -0.021(2) 0.013(3) -0.025(3)
C118 0.064(4) 0.038(3) 0.037(3) -0.014(2) 0.010(3) -0.032(3)
C119 0.063(4) 0.045(3) 0.034(3) -0.018(3) 0.011(3) -0.033(3)
C120 0.052(3) 0.040(3) 0.047(3) -0.022(3) 0.013(3) -0.029(3)
C121 0.067(4) 0.050(4) 0.038(3) -0.018(3) 0.007(3) -0.029(3)
C122 0.072(5) 0.068(5) 0.052(4) -0.027(4) 0.002(4) -0.008(4)
C123 0.077(5) 0.046(4) 0.052(4) -0.008(3) -0.002(3) -0.031(4)
C124 0.081(5) 0.061(4) 0.058(4) -0.019(4) -0.001(4) -0.039(4)
C125 0.058(4) 0.047(3) 0.044(3) -0.022(3) 0.011(3) -0.023(3)
C126 0.059(4) 0.063(4) 0.047(4) -0.027(3) 0.020(3) -0.031(3)
C127 0.063(4) 0.048(4) 0.060(4) -0.034(3) 0.011(3) -0.022(3)
C128 0.067(4) 0.066(4) 0.048(4) -0.028(3) 0.015(3) -0.026(4)
O1 0.057(2) 0.037(2) 0.055(2) -0.0239(19) 0.0117(19) -0.0290(19)
O2 0.057(2) 0.037(2) 0.041(2) -0.0239(17) 0.0105(18) -0.0228(18)
O3 0.056(2) 0.0345(19) 0.045(2) -0.0200(17) 0.0124(18) -0.0280(18)
O4 0.048(2) 0.0290(18) 0.041(2) -0.0152(16) 0.0082(17) -0.0207(17)
O5 0.069(3) 0.0279(19) 0.057(2) -0.0214(18) 0.017(2) -0.030(2)
O6 0.056(2) 0.035(2) 0.055(2) -0.0225(18) 0.0102(19) -0.0278(19)
O7 0.055(2) 0.036(2) 0.044(2) -0.0200(17) 0.0076(18) -0.0260(18)
O8 0.056(2) 0.0278(18) 0.047(2) -0.0144(17) 0.0149(18) -0.0221(18)
O9 0.068(3) 0.0278(18) 0.0262(17) -0.0129(15) 0.0088(16) -0.0258(18)
O10 0.053(2) 0.0344(19) 0.042(2) -0.0208(17) 0.0121(17) -0.0249(18)
Mo1 0.0491(3) 0.0299(2) 0.0404(3) -0.01834(19) 0.01054(19) -0.0239(2)
Mo2 0.0512(3) 0.0286(2) 0.0419(3) -0.01728(19) 0.0102(2) -0.0239(2)

loop_
_atom_type_symbol
_atom_type_description
_atom_type_scat_dispersion_real
_atom_type_scat_dispersion_imag
_atom_type_scat_source
C C 0.0181 0.0091 'International Tables Vol C Tables 4.2.6.8 and 6.1.1.4'
H H 0.0000 0.0000 'International Tables Vol C Tables 4.2.6.8 and 6.1.1.4'
O O 0.0492 0.0322 'International Tables Vol C Tables 4.2.6.8 and 6.1.1.4'
Mo Mo -0.0483 2.7339 'International Tables Vol C Tables 4.2.6.8 and 6.1.1.4'

loop_
_geom_angle_atom_site_label_1
_geom_angle_atom_site_label_2
_geom_angle_atom_site_label_3
_geom_angle
O2 C1 C2 117.9(5)
O2 C1 C6 118.9(5)
C2 C1 C6 123.2(5)
C1 C2 C3 117.5(5)
C1 C2 C15 118.7(5)
C3 C2 C15 123.7(5)
C4 C3 C2 122.0(5)
C4 C3 H3 119.0
C2 C3 H3 119.0
C3 C4 C5 118.3(5)
C3 C4 C7 122.3(5)
C5 C4 C7 119.4(6)
C4 C5 C6 123.0(6)
C4 C5 H5 118.5
C6 C5 H5 118.5
C1 C6 C5 115.7(5)
C1 C6 C11 122.6(5)
C5 C6 C11 121.6(5)
C9 C7 C8 109.2(6)
C9 C7 C4 111.2(6)
C8 C7 C4 111.7(6)
C9 C7 C10 107.8(6)
C8 C7 C10 107.6(7)
C4 C7 C10 109.2(6)
C7 C8 H8A 109.5
C7 C8 H8B 109.5
H8A C8 H8B 109.5
C7 C8 H8C 109.5
H8A C8 H8C 109.5
H8B C8 H8C 109.5
C7 C9 H9A 109.5
C7 C9 H9B 109.5
H9A C9 H9B 109.5
C7 C9 H9C 109.5
H9A C9 H9C 109.5
H9B C9 H9C 109.5
C7 C10 H10A 109.5
C7 C10 H10B 109.5
H10A C10 H10B 109.5
C7 C10 H10C 109.5
H10A C10 H10C 109.5
H10B C10 H10C 109.5
C14 C11 C13 107.7(5)
C14 C11 C6 110.1(5)
C13 C11 C6 111.6(5)
C14 C11 C12 109.5(5)
C13 C11 C12 107.9(5)
C6 C11 C12 109.9(5)
C11 C12 H12A 109.5
C11 C12 H12B 109.5
H12A C12 H12B 109.5
C11 C12 H12C 109.5
H12A C12 H12C 109.5
H12B C12 H12C 109.5
C11 C13 H13A 109.5
C11 C13 H13B 109.5
H13A C13 H13B 109.5
C11 C13 H13C 109.5
H13A C13 H13C 109.5
H13B C13 H13C 109.5
C11 C14 H14A 109.5
C11 C14 H14B 109.5
H14A C14 H14B 109.5
C11 C14 H14C 109.5
H14A C14 H14C 109.5
H14B C14 H14C 109.5
C2 C15 C17 109.0(5)
C2 C15 C30 113.9(4)
C17 C15 C30 113.8(4)
C2 C15 H15 106.6
C17 C15 H15 106.6
C30 C15 H15 106.6
O3 C16 C17 120.1(5)
O3 C16 C21 119.2(5)
C17 C16 C21 120.6(5)
C18 C17 C16 118.6(5)
C18 C17 C15 118.6(5)
C16 C17 C15 122.8(5)
C19 C18 C17 122.8(5)
C19 C18 H18 118.6
C17 C18 H18 118.6
C18 C19 C20 116.6(5)
C18 C19 C22 123.5(5)
C20 C19 C22 119.9(5)
C21 C20 C19 123.9(5)
C21 C20 H20 118.1
C19 C20 H20 118.1
C20 C21 C16 117.4(5)
C20 C21 C26 121.2(5)
C16 C21 C26 121.4(5)
C24 C22 C19 109.5(5)
C24 C22 C25 109.3(5)
C19 C22 C25 110.6(5)
C24 C22 C23 107.9(5)
C19 C22 C23 111.4(5)
C25 C22 C23 108.1(6)
C22 C23 H23A 109.5
C22 C23 H23B 109.5
H23A C23 H23B 109.5
C22 C23 H23C 109.5
H23A C23 H23C 109.5
H23B C23 H23C 109.5
C22 C24 H24A 109.5
C22 C24 H24B 109.5
H24A C24 H24B 109.5
C22 C24 H24C 109.5
H24A C24 H24C 109.5
H24B C24 H24C 109.5
C22 C25 H25A 109.5
C22 C25 H25B 109.5
H25A C25 H25B 109.5
C22 C25 H25C 109.5
H25A C25 H25C 109.5
H25B C25 H25C 109.5
C27 C26 C29 111.0(6)
C27 C26 C28 107.0(6)
C29 C26 C28 107.3(6)
C27 C26 C21 110.2(5)
C29 C26 C21 109.8(5)
C28 C26 C21 111.5(5)
C26 C27 H27A 109.5
C26 C27 H27B 109.5
H27A C27 H27B 109.5
C26 C27 H27C 109.5
H27A C27 H27C 109.5
H27B C27 H27C 109.5
C26 C28 H28A 109.5
C26 C28 H28B 109.5
H28A C28 H28B 109.5
C26 C28 H28C 109.5
H28A C28 H28C 109.5
H28B C28 H28C 109.5
C26 C29 H29A 109.5
C26 C29 H29B 109.5
H29A C29 H29B 109.5
C26 C29 H29C 109.5
H29A C29 H29C 109.5
H29B C29 H29C 109.5
C31 C30 C35 117.9(5)
C31 C30 C15 123.3(5)
C35 C30 C15 118.8(5)
C30 C31 C32 120.6(5)
C30 C31 H31 119.7
C32 C31 H31 119.7
C33 C32 C31 121.5(5)
C33 C32 H32 119.3
C31 C32 H32 119.3
C32 C33 C34 118.2(5)
C32 C33 C50 118.2(5)
C34 C33 C50 123.6(5)
C33 C34 C35 120.3(5)
C33 C34 H34 119.8
C35 C34 H34 119.8
C30 C35 C34 121.1(5)
C30 C35 H35 119.4
C34 C35 H35 119.4
O4 C36 C37 119.8(5)
O4 C36 C41 120.3(5)
C37 C36 C41 119.8(5)
C38 C37 C36 118.8(5)
C38 C37 C50 118.5(5)
C36 C37 C50 121.9(5)
C39 C38 C37 123.1(5)
C39 C38 H38 118.5
C37 C38 H38 118.5
C40 C39 C38 116.2(6)
C40 C39 C42 122.6(5)
C38 C39 C42 121.2(5)
C39 C40 C41 124.6(6)
C39 C40 H40 117.7
C41 C40 H40 117.7
C40 C41 C36 117.4(5)
C40 C41 C46 120.4(5)
C36 C41 C46 122.2(5)
C43 C42 C45 109.4(11)
C44X C42 C45X 111.4(17)
C43 C42 C39 110.3(7)
C44X C42 C39 109.7(13)
C45 C42 C39 114.4(7)
C45X C42 C39 114.1(15)
C44X C42 C43X 107.8(14)
C45X C42 C43X 106.5(18)
C39 C42 C43X 106.9(10)
C43 C42 C44 108.4(9)
C45 C42 C44 106.9(10)
C39 C42 C44 107.3(7)
C42 C43 H43A 109.5
C42 C43 H43B 109.5
H43A C43 H43B 109.5
C42 C43 H43C 109.5
H43A C43 H43C 109.5
H43B C43 H43C 109.5
C42 C44 H44A 109.5
C42 C44 H44B 109.5
H44A C44 H44B 109.5
C42 C44 H44C 109.5
H44A C44 H44C 109.5
H44B C44 H44C 109.5
C42 C45 H45A 109.5
C42 C45 H45B 109.5
H45A C45 H45B 109.5
C42 C45 H45C 109.5
H45A C45 H45C 109.5
H45B C45 H45C 109.5
C42 C43X H43D 109.5
C42 C43X H43E 109.5
H43D C43X H43E 109.5
C42 C43X H43F 109.5
H43D C43X H43F 109.5
H43E C43X H43F 109.5
C42 C44X H44D 109.5
C42 C44X H44E 109.5
H44D C44X H44E 109.5
C42 C44X H44F 109.5
H44D C44X H44F 109.5
H44E C44X H44F 109.5
C42 C45X H45D 109.5
C42 C45X H45E 109.5
H45D C45X H45E 109.5
C42 C45X H45F 109.5
H45D C45X H45F 109.5
H45E C45X H45F 109.5
C48 C46 C49 108.3(5)
C48 C46 C41 110.0(5)
C49 C46 C41 111.9(5)
C48 C46 C47 111.2(5)
C49 C46 C47 106.0(5)
C41 C46 C47 109.3(5)
C46 C47 H47A 109.5
C46 C47 H47B 109.5
H47A C47 H47B 109.5
C46 C47 H47C 109.5
H47A C47 H47C 109.5
H47B C47 H47C 109.5
C46 C48 H48A 109.5
C46 C48 H48B 109.5
H48A C48 H48B 109.5
C46 C48 H48C 109.5
H48A C48 H48C 109.5
H48B C48 H48C 109.5
C46 C49 H49A 109.5
C46 C49 H49B 109.5
H49A C49 H49B 109.5
C46 C49 H49C 109.5
H49A C49 H49C 109.5
H49B C49 H49C 109.5
C37 C50 C33 116.8(4)
C37 C50 C52 103.3(4)
C33 C50 C52 112.3(4)
C37 C50 H50 108.0
C33 C50 H50 108.0
C52 C50 H50 108.0
O5 C51 C56 121.6(5)
O5 C51 C52 117.4(5)
C56 C51 C52 120.7(5)
C53 C52 C51 119.3(5)
C53 C52 C50 122.3(5)
C51 C52 C50 117.3(5)
C52 C53 C54 122.2(5)
C52 C53 H53 118.9
C54 C53 H53 118.9
C53 C54 C55 116.9(5)
C53 C54 C57 123.4(5)
C55 C54 C57 119.7(5)
C56 C55 C54 123.6(5)
C56 C55 H55 118.2
C54 C55 H55 118.2
C55 C56 C51 117.3(5)
C55 C56 C61 121.9(5)
C51 C56 C61 120.7(6)
C54 C57 C60 110.9(5)
C54 C57 C59 109.5(5)
C60 C57 C59 110.0(6)
C54 C57 C58 111.5(5)
C60 C57 C58 108.1(5)
C59 C57 C58 106.7(6)
C57 C58 H58A 109.5
C57 C58 H58B 109.5
H58A C58 H58B 109.5
C57 C58 H58C 109.5
H58A C58 H58C 109.5
H58B C58 H58C 109.5
C57 C59 H59A 109.5
C57 C59 H59B 109.5
H59A C59 H59B 109.5
C57 C59 H59C 109.5
H59A C59 H59C 109.5
H59B C59 H59C 109.5
C57 C60 H60A 109.5
C57 C60 H60B 109.5
H60A C60 H60B 109.5
C57 C60 H60C 109.5
H60A C60 H60C 109.5
H60B C60 H60C 109.5
C63 C61 C64 107.2(6)
C63 C61 C56 110.3(5)
C64 C61 C56 111.1(6)
C63 C61 C62 110.6(6)
C64 C61 C62 108.0(6)
C56 C61 C62 109.6(6)
C61 C62 H62A 109.5
C61 C62 H62B 109.5
H62A C62 H62B 109.5
C61 C62 H62C 109.5
H62A C62 H62C 109.5
H62B C62 H62C 109.5
C61 C63 H63A 109.5
C61 C63 H63B 109.5
H63A C63 H63B 109.5
C61 C63 H63C 109.5
H63A C63 H63C 109.5
H63B C63 H63C 109.5
C61 C64 H64A 109.5
C61 C64 H64B 109.5
H64A C64 H64B 109.5
C61 C64 H64C 109.5
H64A C64 H64C 109.5
H64B C64 H64C 109.5
O7 C65 C66 119.7(5)
O7 C65 C70 120.3(5)
C66 C65 C70 120.0(5)
C67 C66 C65 119.0(5)
C67 C66 C79 119.1(5)
C65 C66 C79 121.5(5)
C68 C67 C66 123.3(5)
C68 C67 H67 118.3
C66 C67 H67 118.3
C67 C68 C69 116.3(5)
C67 C68 C71 122.2(5)
C69 C68 C71 121.3(5)
C70 C69 C68 123.6(5)
C70 C69 H69 118.2
C68 C69 H69 118.2
C69 C70 C65 117.7(5)
C69 C70 C75 120.1(5)
C65 C70 C75 122.2(5)
C74 C71 C73 111.0(5)
C74 C71 C68 111.1(5)
C73 C71 C68 108.0(5)
C74 C71 C72 107.2(5)
C73 C71 C72 108.4(5)
C68 C71 C72 111.1(5)
C71 C72 H72A 109.5
C71 C72 H72B 109.5
H72A C72 H72B 109.5
C71 C72 H72C 109.5
H72A C72 H72C 109.5
H72B C72 H72C 109.5
C71 C73 H73A 109.5
C71 C73 H73B 109.5
H73A C73 H73B 109.5
C71 C73 H73C 109.5
H73A C73 H73C 109.5
H73B C73 H73C 109.5
C71 C74 H74A 109.5
C71 C74 H74B 109.5
H74A C74 H74B 109.5
C71 C74 H74C 109.5
H74A C74 H74C 109.5
H74B C74 H74C 109.5
C77 C75 C76 107.9(5)
C77 C75 C70 109.0(5)
C76 C75 C70 112.3(5)
C77 C75 C78 110.7(5)
C76 C75 C78 107.3(5)
C70 C75 C78 109.6(5)
C75 C76 H76A 109.5
C75 C76 H76B 109.5
H76A C76 H76B 109.5
C75 C76 H76C 109.5
H76A C76 H76C 109.5
H76B C76 H76C 109.5
C75 C77 H77A 109.5
C75 C77 H77B 109.5
H77A C77 H77B 109.5
C75 C77 H77C 109.5
H77A C77 H77C 109.5
H77B C77 H77C 109.5
C75 C78 H78A 109.5
C75 C78 H78B 109.5
H78A C78 H78B 109.5
C75 C78 H78C 109.5
H78A C78 H78C 109.5
H78B C78 H78C 109.5
C94 C79 C66 116.5(4)
C94 C79 C81 112.5(4)
C66 C79 C81 103.8(4)
C94 C79 H79 107.9
C66 C79 H79 107.9
C81 C79 H79 107.9
O8 C80 C85 120.9(5)
O8 C80 C81 118.0(5)
C85 C80 C81 121.1(5)
C82 C81 C80 119.0(5)
C82 C81 C79 122.8(5)
C80 C81 C79 117.5(5)
C81 C82 C83 122.7(5)
C81 C82 H82 118.6
C83 C82 H82 118.6
C82 C83 C84 117.4(5)
C82 C83 C86 120.5(5)
C84 C83 C86 122.2(5)
C83 C84 C85 122.9(6)
C83 C84 H84 118.6
C85 C84 H84 118.6
C84 C85 C80 116.9(5)
C84 C85 C90 121.3(5)
C80 C85 C90 121.7(5)
C89 C86 C88 108.7(5)
C89 C86 C87 109.0(6)
C88 C86 C87 108.9(5)
C89 C86 C83 112.8(5)
C88 C86 C83 109.3(5)
C87 C86 C83 108.1(5)
C86 C87 H87A 109.5
C86 C87 H87B 109.5
H87A C87 H87B 109.5
C86 C87 H87C 109.5
H87A C87 H87C 109.5
H87B C87 H87C 109.5
C86 C88 H88A 109.5
C86 C88 H88B 109.5
H88A C88 H88B 109.5
C86 C88 H88C 109.5
H88A C88 H88C 109.5
H88B C88 H88C 109.5
C86 C89 H89A 109.5
C86 C89 H89B 109.5
H89A C89 H89B 109.5
C86 C89 H89C 109.5
H89A C89 H89C 109.5
H89B C89 H89C 109.5
C93 C90 C91 107.4(5)
C93 C90 C85 111.8(5)
C91 C90 C85 111.4(5)
C93 C90 C92 108.6(5)
C91 C90 C92 110.1(5)
C85 C90 C92 107.5(5)
C90 C91 H91A 109.5
C90 C91 H91B 109.5
H91A C91 H91B 109.5
C90 C91 H91C 109.5
H91A C91 H91C 109.5
H91B C91 H91C 109.5
C90 C92 H92A 109.5
C90 C92 H92B 109.5
H92A C92 H92B 109.5
C90 C92 H92C 109.5
H92A C92 H92C 109.5
H92B C92 H92C 109.5
C90 C93 H93A 109.5
C90 C93 H93B 109.5
H93A C93 H93B 109.5
C90 C93 H93C 109.5
H93A C93 H93C 109.5
H93B C93 H93C 109.5
C95 C94 C99 117.4(5)
C95 C94 C79 117.6(5)
C99 C94 C79 125.0(5)
C94 C95 C96 121.9(5)
C94 C95 H95 119.1
C96 C95 H95 119.1
C95 C96 C97 120.2(5)
C95 C96 H96 119.9
C97 C96 H96 119.9
C98 C97 C96 117.9(5)
C98 C97 C100 119.9(5)
C96 C97 C100 122.2(5)
C97 C98 C99 121.7(5)
C97 C98 H98 119.2
C99 C98 H98 119.2
C98 C99 C94 120.7(5)
C98 C99 H99 119.7
C94 C99 H99 119.7
C102 C100 C116 105.3(4)
C102 C100 C97 112.8(4)
C116 C100 C97 114.3(4)
C102 C100 H100 108.1
C116 C100 H100 108.1
C97 C100 H100 108.1
O9 C101 C102 117.4(5)
O9 C101 C106 121.2(5)
C102 C101 C106 121.4(5)
C103 C102 C101 118.5(5)
C103 C102 C100 123.8(5)
C101 C102 C100 116.6(5)
C102 C103 C104 122.6(5)
C102 C103 H103 118.7
C104 C103 H103 118.7
C103 C104 C105 117.5(6)
C103 C104 C111 123.3(6)
C105 C104 C111 118.0(6)
C103 C104 C11X 116.0(9)
C105 C104 C11X 123.3(9)
C106 C105 C104 122.9(6)
C106 C105 H105 118.5
C104 C105 H105 118.5
C105 C106 C101 117.0(5)
C105 C106 C107 122.1(5)
C101 C106 C107 120.8(5)
C109 C107 C110 107.8(5)
C109 C107 C106 110.7(5)
C110 C107 C106 111.7(5)
C109 C107 C108 109.5(5)
C110 C107 C108 106.9(5)
C106 C107 C108 110.2(5)
C107 C108 H10D 109.5
C107 C108 H10E 109.5
H10D C108 H10E 109.5
C107 C108 H10F 109.5
H10D C108 H10F 109.5
H10E C108 H10F 109.5
C107 C109 H10G 109.5
C107 C109 H10H 109.5
H10G C109 H10H 109.5
C107 C109 H10I 109.5
H10G C109 H10I 109.5
H10H C109 H10I 109.5
C107 C110 H11A 109.5
C107 C110 H11B 109.5
H11A C110 H11B 109.5
C107 C110 H11C 109.5
H11A C110 H11C 109.5
H11B C110 H11C 109.5
C112 C111 C114 106.9(12)
C112 C111 C104 106.5(11)
C114 C111 C104 109.9(12)
C112 C111 C113 110.4(10)
C114 C111 C113 110.6(11)
C104 C111 C113 112.3(9)
C111 C112 H11D 109.5
C111 C112 H11E 109.5
H11D C112 H11E 109.5
C111 C112 H11F 109.5
H11D C112 H11F 109.5
H11E C112 H11F 109.5
C111 C113 H11G 109.5
C111 C113 H11H 109.5
H11G C113 H11H 109.5
C111 C113 H11I 109.5
H11G C113 H11I 109.5
H11H C113 H11I 109.5
C111 C114 H11J 109.5
C111 C114 H11K 109.5
H11J C114 H11K 109.5
C111 C114 H11L 109.5
H11J C114 H11L 109.5
H11K C114 H11L 109.5
C12X C11X C14X 105(2)
C12X C11X C13X 110.5(18)
C14X C11X C13X 109(2)
C12X C11X C104 109(2)
C14X C11X C104 105(2)
C13X C11X C104 117.7(17)
C11X C12X H12D 109.5
C11X C12X H12E 109.5
H12D C12X H12E 109.5
C11X C12X H12F 109.5
H12D C12X H12F 109.5
H12E C12X H12F 109.5
C11X C13X H13D 109.5
C11X C13X H13E 109.5
H13D C13X H13E 109.5
C11X C13X H13F 109.5
H13D C13X H13F 109.5
H13E C13X H13F 109.5
C11X C14X H14D 109.5
C11X C14X H14E 109.5
H14D C14X H14E 109.5
C11X C14X H14F 109.5
H14D C14X H14F 109.5
H14E C14X H14F 109.5
O10 C115 C116 120.3(5)
O10 C115 C120 119.1(5)
C116 C115 C120 120.5(5)
C115 C116 C117 118.8(5)
C115 C116 C100 123.4(5)
C117 C116 C100 117.7(5)
C118 C117 C116 123.3(5)
C118 C117 H117 118.4
C116 C117 H117 118.4
C117 C118 C119 115.8(6)
C117 C118 C121 124.0(6)
C119 C118 C121 120.3(5)
C120 C119 C118 124.3(5)
C120 C119 H119 117.8
C118 C119 H119 117.8
C119 C120 C115 117.0(5)
C119 C120 C125 121.1(5)
C115 C120 C125 121.9(5)
C118 C121 C124 109.6(5)
C118 C121 C122 111.6(5)
C124 C121 C122 108.4(6)
C118 C121 C123 109.4(5)
C124 C121 C123 109.2(5)
C122 C121 C123 108.7(6)
C121 C122 H12G 109.5
C121 C122 H12H 109.5
H12G C122 H12H 109.5
C121 C122 H12I 109.5
H12G C122 H12I 109.5
H12H C122 H12I 109.5
C121 C123 H12V 109.5
C121 C123 H12W 109.5
H12V C123 H12W 109.5
C121 C123 H12Y 109.5
H12V C123 H12Y 109.5
H12W C123 H12Y 109.5
C121 C124 H12J 109.5
C121 C124 H12K 109.5
H12J C124 H12K 109.5
C121 C124 H12L 109.5
H12J C124 H12L 109.5
H12K C124 H12L 109.5
C120 C125 C126 110.5(5)
C120 C125 C128 111.8(5)
C126 C125 C128 106.7(5)
C120 C125 C127 110.3(5)
C126 C125 C127 110.5(5)
C128 C125 C127 107.1(5)
C125 C126 H12M 109.5
C125 C126 H12N 109.5
H12M C126 H12N 109.5
C125 C126 H12O 109.5
H12M C126 H12O 109.5
H12N C126 H12O 109.5
C125 C127 H12P 109.5
C125 C127 H12Q 109.5
H12P C127 H12Q 109.5
C125 C127 H12R 109.5
H12P C127 H12R 109.5
H12Q C127 H12R 109.5
C125 C128 H12S 109.5
C125 C128 H12T 109.5
H12S C128 H12T 109.5
C125 C128 H12U 109.5
H12S C128 H12U 109.5
H12T C128 H12U 109.5
C1 O2 Mo1 151.4(4)
C16 O3 Mo1 136.9(4)
C36 O4 Mo2 132.7(3)
C51 O5 Mo2 158.7(3)
C65 O7 Mo2 135.4(3)
C80 O8 Mo2 156.1(3)
C101 O9 Mo1 157.2(3)
C115 O10 Mo1 133.2(3)
O1 Mo1 O9 94.41(17)
O1 Mo1 O2 93.09(18)
O9 Mo1 O2 172.49(15)
O1 Mo1 O3 118.36(18)
O9 Mo1 O3 86.20(16)
O2 Mo1 O3 90.68(16)
O1 Mo1 O10 118.35(18)
O9 Mo1 O10 90.11(16)
O2 Mo1 O10 85.89(16)
O3 Mo1 O10 123.28(15)
O6 Mo2 O5 95.87(17)
O6 Mo2 O8 95.02(18)
O5 Mo2 O8 169.11(15)
O6 Mo2 O7 112.77(18)
O5 Mo2 O7 85.70(17)
O8 Mo2 O7 90.46(16)
O6 Mo2 O4 114.33(17)
O5 Mo2 O4 88.45(17)
O8 Mo2 O4 86.70(16)
O7 Mo2 O4 132.88(15)

loop_
_geom_bond_atom_site_label_1
_geom_bond_atom_site_label_2
_geom_bond_distance
C1 O2 1.373(6)
C1 C2 1.398(7)
C1 C6 1.399(8)
C2 C3 1.404(8)
C2 C15 1.513(8)
C3 C4 1.369(8)
C3 H3 0.9500
C4 C5 1.401(8)
C4 C7 1.530(8)
C5 C6 1.402(8)
C5 H5 0.9500
C6 C11 1.545(7)
C7 C9 1.514(10)
C7 C8 1.519(9)
C7 C10 1.545(11)
C8 H8A 0.9800
C8 H8B 0.9800
C8 H8C 0.9800
C9 H9A 0.9800
C9 H9B 0.9800
C9 H9C 0.9800
C10 H10A 0.9800
C10 H10B 0.9800
C10 H10C 0.9800
C11 C14 1.524(9)
C11 C13 1.525(9)
C11 C12 1.547(9)
C12 H12A 0.9800
C12 H12B 0.9800
C12 H12C 0.9800
C13 H13A 0.9800
C13 H13B 0.9800
C13 H13C 0.9800
C14 H14A 0.9800
C14 H14B 0.9800
C14 H14C 0.9800
C15 C17 1.532(8)
C15 C30 1.544(7)
C15 H15 1.0000
C16 O3 1.369(6)
C16 C17 1.402(8)
C16 C21 1.405(8)
C17 C18 1.393(8)
C18 C19 1.379(8)
C18 H18 0.9500
C19 C20 1.394(8)
C19 C22 1.537(8)
C20 C21 1.388(8)
C20 H20 0.9500
C21 C26 1.549(8)
C22 C24 1.531(9)
C22 C25 1.539(9)
C22 C23 1.545(9)
C23 H23A 0.9800
C23 H23B 0.9800
C23 H23C 0.9800
C24 H24A 0.9800
C24 H24B 0.9800
C24 H24C 0.9800
C25 H25A 0.9800
C25 H25B 0.9800
C25 H25C 0.9800
C26 C27 1.531(10)
C26 C29 1.533(8)
C26 C28 1.536(9)
C27 H27A 0.9800
C27 H27B 0.9800
C27 H27C 0.9800
C28 H28A 0.9800
C28 H28B 0.9800
C28 H28C 0.9800
C29 H29A 0.9800
C29 H29B 0.9800
C29 H29C 0.9800
C30 C31 1.386(7)
C30 C35 1.390(8)
C31 C32 1.391(7)
C31 H31 0.9500
C32 C33 1.381(8)
C32 H32 0.9500
C33 C34 1.387(7)
C33 C50 1.528(7)
C34 C35 1.399(7)
C34 H34 0.9500
C35 H35 0.9500
C36 O4 1.369(7)
C36 C37 1.409(8)
C36 C41 1.418(8)
C37 C38 1.390(8)
C37 C50 1.525(7)
C38 C39 1.389(8)
C38 H38 0.9500
C39 C40 1.381(8)
C39 C42 1.528(9)
C40 C41 1.389(8)
C40 H40 0.9500
C41 C46 1.543(8)
C42 C43 1.507(11)
C42 C44X 1.511(18)
C42 C45 1.513(11)
C42 C45X 1.513(15)
C42 C43X 1.546(14)
C42 C44 1.552(14)
C43 H43A 0.9800
C43 H43B 0.9800
C43 H43C 0.9800
C44 H44A 0.9800
C44 H44B 0.9800
C44 H44C 0.9800
C45 H45A 0.9800
C45 H45B 0.9800
C45 H45C 0.9800
C43X H43D 0.9800
C43X H43E 0.9800
C43X H43F 0.9800
C44X H44D 0.9800
C44X H44E 0.9800
C44X H44F 0.9800
C45X H45D 0.9800
C45X H45E 0.9800
C45X H45F 0.9800
C46 C48 1.535(9)
C46 C49 1.537(8)
C46 C47 1.550(9)
C47 H47A 0.9800
C47 H47B 0.9800
C47 H47C 0.9800
C48 H48A 0.9800
C48 H48B 0.9800
C48 H48C 0.9800
C49 H49A 0.9800
C49 H49B 0.9800
C49 H49C 0.9800
C50 C52 1.532(7)
C50 H50 1.0000
C51 O5 1.367(7)
C51 C56 1.410(8)
C51 C52 1.411(7)
C52 C53 1.378(8)
C53 C54 1.382(8)
C53 H53 0.9500
C54 C55 1.422(8)
C54 C57 1.522(9)
C55 C56 1.372(9)
C55 H55 0.9500
C56 C61 1.538(8)
C57 C60 1.525(9)
C57 C59 1.532(9)
C57 C58 1.532(9)
C58 H58A 0.9800
C58 H58B 0.9800
C58 H58C 0.9800
C59 H59A 0.9800
C59 H59B 0.9800
C59 H59C 0.9800
C60 H60A 0.9800
C60 H60B 0.9800
C60 H60C 0.9800
C61 C63 1.535(10)
C61 C64 1.537(9)
C61 C62 1.540(11)
C62 H62A 0.9800
C62 H62B 0.9800
C62 H62C 0.9800
C63 H63A 0.9800
C63 H63B 0.9800
C63 H63C 0.9800
C64 H64A 0.9800
C64 H64B 0.9800
C64 H64C 0.9800
C65 O7 1.377(7)
C65 C66 1.405(7)
C65 C70 1.415(8)
C66 C67 1.384(8)
C66 C79 1.527(7)
C67 C68 1.376(8)
C67 H67 0.9500
C68 C69 1.405(8)
C68 C71 1.535(8)
C69 C70 1.385(8)
C69 H69 0.9500
C70 C75 1.551(7)
C71 C74 1.531(8)
C71 C73 1.534(9)
C71 C72 1.543(8)
C72 H72A 0.9800
C72 H72B 0.9800
C72 H72C 0.9800
C73 H73A 0.9800
C73 H73B 0.9800
C73 H73C 0.9800
C74 H74A 0.9800
C74 H74B 0.9800
C74 H74C 0.9800
C75 C77 1.530(9)
C75 C76 1.530(8)
C75 C78 1.555(8)
C76 H76A 0.9800
C76 H76B 0.9800
C76 H76C 0.9800
C77 H77A 0.9800
C77 H77B 0.9800
C77 H77C 0.9800
C78 H78A 0.9800
C78 H78B 0.9800
C78 H78C 0.9800
C79 C94 1.519(7)
C79 C81 1.533(8)
C79 H79 1.0000
C80 O8 1.364(6)
C80 C85 1.408(8)
C80 C81 1.410(7)
C81 C82 1.372(8)
C82 C83 1.384(8)
C82 H82 0.9500
C83 C84 1.403(8)
C83 C86 1.542(8)
C84 C85 1.404(8)
C84 H84 0.9500
C85 C90 1.544(7)
C86 C89 1.520(9)
C86 C88 1.535(8)
C86 C87 1.537(9)
C87 H87A 0.9800
C87 H87B 0.9800
C87 H87C 0.9800
C88 H88A 0.9800
C88 H88B 0.9800
C88 H88C 0.9800
C89 H89A 0.9800
C89 H89B 0.9800
C89 H89C 0.9800
C90 C93 1.526(9)
C90 C91 1.531(8)
C90 C92 1.550(8)
C91 H91A 0.9800
C91 H91B 0.9800
C91 H91C 0.9800
C92 H92A 0.9800
C92 H92B 0.9800
C92 H92C 0.9800
C93 H93A 0.9800
C93 H93B 0.9800
C93 H93C 0.9800
C94 C95 1.381(8)
C94 C99 1.396(8)
C95 C96 1.383(7)
C95 H95 0.9500
C96 C97 1.397(7)
C96 H96 0.9500
C97 C98 1.375(8)
C97 C100 1.532(7)
C98 C99 1.380(7)
C98 H98 0.9500
C99 H99 0.9500
C100 C102 1.523(7)
C100 C116 1.531(7)
C100 H100 1.0000
C101 O9 1.352(7)
C101 C102 1.415(7)
C101 C106 1.415(7)
C102 C103 1.362(8)
C103 C104 1.394(8)
C103 H103 0.9500
C104 C105 1.405(8)
C104 C111 1.548(11)
C104 C11X 1.557(17)
C105 C106 1.381(8)
C105 H105 0.9500
C106 C107 1.537(7)
C107 C109 1.524(9)
C107 C110 1.536(8)
C107 C108 1.545(9)
C108 H10D 0.9800
C108 H10E 0.9800
C108 H10F 0.9800
C109 H10G 0.9800
C109 H10H 0.9800
C109 H10I 0.9800
C110 H11A 0.9800
C110 H11B 0.9800
C110 H11C 0.9800
C111 C112 1.527(14)
C111 C114 1.530(13)
C111 C113 1.551(17)
C112 H11D 0.9800
C112 H11E 0.9800
C112 H11F 0.9800
C113 H11G 0.9800
C113 H11H 0.9800
C113 H11I 0.9800
C114 H11J 0.9800
C114 H11K 0.9800
C114 H11L 0.9800
C11X C12X 1.528(17)
C11X C14X 1.531(17)
C11X C13X 1.56(2)
C12X H12D 0.9800
C12X H12E 0.9800
C12X H12F 0.9800
C13X H13D 0.9800
C13X H13E 0.9800
C13X H13F 0.9800
C14X H14D 0.9800
C14X H14E 0.9800
C14X H14F 0.9800
C115 O10 1.381(7)
C115 C116 1.391(8)
C115 C120 1.415(8)
C116 C117 1.399(8)
C117 C118 1.377(8)
C117 H117 0.9500
C118 C119 1.403(8)
C118 C121 1.519(9)
C119 C120 1.390(8)
C119 H119 0.9500
C120 C125 1.532(8)
C121 C124 1.528(9)
C121 C122 1.533(10)
C121 C123 1.535(9)
C122 H12G 0.9800
C122 H12H 0.9800
C122 H12I 0.9800
C123 H12V 0.9800
C123 H12W 0.9800
C123 H12Y 0.9800
C124 H12J 0.9800
C124 H12K 0.9800
C124 H12L 0.9800
C125 C126 1.537(9)
C125 C128 1.541(9)
C125 C127 1.544(9)
C126 H12M 0.9800
C126 H12N 0.9800
C126 H12O 0.9800
C127 H12P 0.9800
C127 H12Q 0.9800
C127 H12R 0.9800
C128 H12S 0.9800
C128 H12T 0.9800
C128 H12U 0.9800
O1 Mo1 1.669(4)
O2 Mo1 1.886(4)
O3 Mo1 1.924(4)
O4 Mo2 1.942(4)
O5 Mo2 1.855(4)
O6 Mo2 1.671(4)
O7 Mo2 1.925(4)
O8 Mo2 1.878(4)
O9 Mo1 1.867(4)
O10 Mo1 1.928(4)

loop_
_geom_torsion_atom_site_label_1
_geom_torsion_atom_site_label_2
_geom_torsion_atom_site_label_3
_geom_torsion_atom_site_label_4
_geom_torsion
O2 C1 C2 C3 -177.7(5)
C6 C1 C2 C3 3.6(8)
O2 C1 C2 C15 4.9(8)
C6 C1 C2 C15 -173.8(5)
C1 C2 C3 C4 1.5(9)
C15 C2 C3 C4 178.8(6)
C2 C3 C4 C5 -4.0(9)
C2 C3 C4 C7 174.8(6)
C3 C4 C5 C6 1.7(9)
C7 C4 C5 C6 -177.2(6)
O2 C1 C6 C5 175.6(5)
C2 C1 C6 C5 -5.7(8)
O2 C1 C6 C11 -4.1(8)
C2 C1 C6 C11 174.7(5)
C4 C5 C6 C1 3.0(9)
C4 C5 C6 C11 -177.3(6)
C3 C4 C7 C9 118.7(7)
C5 C4 C7 C9 -62.5(8)
C3 C4 C7 C8 -3.6(10)
C5 C4 C7 C8 175.2(7)
C3 C4 C7 C10 -122.6(7)
C5 C4 C7 C10 56.3(8)
C1 C6 C11 C14 65.5(7)
C5 C6 C11 C14 -114.2(6)
C1 C6 C11 C13 -175.0(5)
C5 C6 C11 C13 5.4(8)
C1 C6 C11 C12 -55.3(7)
C5 C6 C11 C12 125.1(6)
C1 C2 C15 C17 72.6(6)
C3 C2 C15 C17 -104.6(6)
C1 C2 C15 C30 -159.1(5)
C3 C2 C15 C30 23.7(8)
O3 C16 C17 C18 -180.0(5)
C21 C16 C17 C18 2.9(8)
O3 C16 C17 C15 -1.2(8)
C21 C16 C17 C15 -178.2(5)
C2 C15 C17 C18 73.4(6)
C30 C15 C17 C18 -54.9(7)
C2 C15 C17 C16 -105.5(6)
C30 C15 C17 C16 126.3(6)
C16 C17 C18 C19 -4.0(8)
C15 C17 C18 C19 177.1(5)
C17 C18 C19 C20 2.4(8)
C17 C18 C19 C22 -175.7(5)
C18 C19 C20 C21 0.3(9)
C22 C19 C20 C21 178.4(6)
C19 C20 C21 C16 -1.2(9)
C19 C20 C21 C26 -179.5(6)
O3 C16 C21 C20 -177.6(5)
C17 C16 C21 C20 -0.5(9)
O3 C16 C21 C26 0.8(8)
C17 C16 C21 C26 177.9(6)
C18 C19 C22 C24 122.3(6)
C20 C19 C22 C24 -55.7(7)
C18 C19 C22 C25 -117.2(6)
C20 C19 C22 C25 64.7(7)
C18 C19 C22 C23 3.0(8)
C20 C19 C22 C23 -175.0(6)
C20 C21 C26 C27 120.3(6)
C16 C21 C26 C27 -58.0(7)
C20 C21 C26 C29 -117.2(7)
C16 C21 C26 C29 64.5(8)
C20 C21 C26 C28 1.6(9)
C16 C21 C26 C28 -176.7(6)
C2 C15 C30 C31 -135.3(6)
C17 C15 C30 C31 -9.6(8)
C2 C15 C30 C35 47.9(7)
C17 C15 C30 C35 173.6(5)
C35 C30 C31 C32 -5.3(8)
C15 C30 C31 C32 177.9(5)
C30 C31 C32 C33 -0.1(9)
C31 C32 C33 C34 4.8(9)
C31 C32 C33 C50 -175.9(5)
C32 C33 C34 C35 -4.0(8)
C50 C33 C34 C35 176.6(5)
C31 C30 C35 C34 6.0(8)
C15 C30 C35 C34 -177.0(5)
C33 C34 C35 C30 -1.4(9)
O4 C36 C37 C38 -179.5(5)
C41 C36 C37 C38 3.4(8)
O4 C36 C37 C50 -10.0(7)
C41 C36 C37 C50 172.8(5)
C36 C37 C38 C39 -1.4(8)
C50 C37 C38 C39 -171.3(5)
C37 C38 C39 C40 -0.6(8)
C37 C38 C39 C42 176.6(5)
C38 C39 C40 C41 0.8(9)
C42 C39 C40 C41 -176.3(6)
C39 C40 C41 C36 1.0(9)
C39 C40 C41 C46 -179.8(6)
O4 C36 C41 C40 179.7(5)
C37 C36 C41 C40 -3.1(8)
O4 C36 C41 C46 0.6(8)
C37 C36 C41 C46 177.7(5)
C40 C39 C42 C43 -127.1(10)
C38 C39 C42 C43 55.9(11)
C40 C39 C42 C44X 66.5(16)
C38 C39 C42 C44X -110.5(16)
C40 C39 C42 C45 -3.3(13)
C38 C39 C42 C45 179.7(11)
C40 C39 C42 C45X -168(2)
C38 C39 C42 C45X 15(2)
C40 C39 C42 C43X -50.1(14)
C38 C39 C42 C43X 132.8(13)
C40 C39 C42 C44 115.0(9)
C38 C39 C42 C44 -62.0(9)
C40 C41 C46 C48 122.6(6)
C36 C41 C46 C48 -58.2(7)
C40 C41 C46 C49 2.2(8)
C36 C41 C46 C49 -178.7(6)
C40 C41 C46 C47 -115.0(6)
C36 C41 C46 C47 64.2(7)
C38 C37 C50 C33 -57.2(7)
C36 C37 C50 C33 133.3(5)
C38 C37 C50 C52 66.6(6)
C36 C37 C50 C52 -102.9(6)
C32 C33 C50 C37 174.6(5)
C34 C33 C50 C37 -6.1(8)
C32 C33 C50 C52 55.4(7)
C34 C33 C50 C52 -125.2(6)
O5 C51 C52 C53 177.6(5)
C56 C51 C52 C53 3.3(8)
O5 C51 C52 C50 9.2(7)
C56 C51 C52 C50 -165.0(5)
C37 C50 C52 C53 -95.7(6)
C33 C50 C52 C53 31.0(7)
C37 C50 C52 C51 72.3(6)
C33 C50 C52 C51 -161.0(5)
C51 C52 C53 C54 -1.3(9)
C50 C52 C53 C54 166.5(5)
C52 C53 C54 C55 -0.8(9)
C52 C53 C54 C57 -178.2(5)
C53 C54 C55 C56 1.0(9)
C57 C54 C55 C56 178.4(6)
C54 C55 C56 C51 1.0(9)
C54 C55 C56 C61 -176.0(6)
O5 C51 C56 C55 -177.2(5)
C52 C51 C56 C55 -3.2(9)
O5 C51 C56 C61 -0.1(9)
C52 C51 C56 C61 173.9(6)
C53 C54 C57 C60 126.0(6)
C55 C54 C57 C60 -51.2(8)
C53 C54 C57 C59 -112.4(7)
C55 C54 C57 C59 70.4(8)
C53 C54 C57 C58 5.5(8)
C55 C54 C57 C58 -171.8(6)
C55 C56 C61 C63 -119.4(7)
C51 C56 C61 C63 63.7(8)
C55 C56 C61 C64 -0.7(10)
C51 C56 C61 C64 -177.6(6)
C55 C56 C61 C62 118.6(7)
C51 C56 C61 C62 -58.3(8)
O7 C65 C66 C67 179.1(5)
C70 C65 C66 C67 1.3(8)
O7 C65 C66 C79 -8.0(8)
C70 C65 C66 C79 174.2(5)
C65 C66 C67 C68 -1.8(9)
C79 C66 C67 C68 -174.8(5)
C66 C67 C68 C69 0.9(9)
C66 C67 C68 C71 176.7(5)
C67 C68 C69 C70 0.5(9)
C71 C68 C69 C70 -175.4(5)
C68 C69 C70 C65 -0.9(9)
C68 C69 C70 C75 -179.3(5)
O7 C65 C70 C69 -177.9(5)
C66 C65 C70 C69 0.0(8)
O7 C65 C70 C75 0.5(8)
C66 C65 C70 C75 178.3(5)
C67 C68 C71 C74 150.5(6)
C69 C68 C71 C74 -33.8(8)
C67 C68 C71 C73 -87.5(6)
C69 C68 C71 C73 88.2(6)
C67 C68 C71 C72 31.3(8)
C69 C68 C71 C72 -153.1(6)
C69 C70 C75 C77 118.3(6)
C65 C70 C75 C77 -60.1(7)
C69 C70 C75 C76 -1.3(8)
C65 C70 C75 C76 -179.6(5)
C69 C70 C75 C78 -120.4(6)
C65 C70 C75 C78 61.3(7)
C67 C66 C79 C94 -55.1(7)
C65 C66 C79 C94 132.0(6)
C67 C66 C79 C81 69.2(6)
C65 C66 C79 C81 -103.7(6)
O8 C80 C81 C82 178.6(5)
C85 C80 C81 C82 1.6(8)
O8 C80 C81 C79 7.8(7)
C85 C80 C81 C79 -169.2(5)
C94 C79 C81 C82 32.7(7)
C66 C79 C81 C82 -94.1(6)
C94 C79 C81 C80 -156.9(5)
C66 C79 C81 C80 76.3(6)
C80 C81 C82 C83 -2.7(8)
C79 C81 C82 C83 167.6(5)
C81 C82 C83 C84 2.2(9)
C81 C82 C83 C86 -176.1(5)
C82 C83 C84 C85 -0.7(8)
C86 C83 C84 C85 177.6(5)
C83 C84 C85 C80 -0.2(8)
C83 C84 C85 C90 -177.2(5)
O8 C80 C85 C84 -177.1(5)
C81 C80 C85 C84 -0.2(8)
O8 C80 C85 C90 -0.1(8)
C81 C80 C85 C90 176.7(5)
C82 C83 C86 C89 -174.2(6)
C84 C83 C86 C89 7.5(8)
C82 C83 C86 C88 -53.2(7)
C84 C83 C86 C88 128.5(6)
C82 C83 C86 C87 65.2(7)
C84 C83 C86 C87 -113.0(6)
C84 C85 C90 C93 -6.4(8)
C80 C85 C90 C93 176.8(5)
C84 C85 C90 C91 -126.5(6)
C80 C85 C90 C91 56.7(7)
C84 C85 C90 C92 112.7(6)
C80 C85 C90 C92 -64.1(7)
C66 C79 C94 C95 176.0(5)
C81 C79 C94 C95 56.3(7)
C66 C79 C94 C99 -6.6(8)
C81 C79 C94 C99 -126.3(6)
C99 C94 C95 C96 5.2(9)
C79 C94 C95 C96 -177.3(6)
C94 C95 C96 C97 -0.9(9)
C95 C96 C97 C98 -4.0(9)
C95 C96 C97 C100 176.5(6)
C96 C97 C98 C99 4.6(9)
C100 C97 C98 C99 -176.0(5)
C97 C98 C99 C94 -0.2(9)
C95 C94 C99 C98 -4.6(9)
C79 C94 C99 C98 178.1(6)
C98 C97 C100 C102 51.1(7)
C96 C97 C100 C102 -129.4(6)
C98 C97 C100 C116 171.4(5)
C96 C97 C100 C116 -9.1(8)
O9 C101 C102 C103 -178.0(5)
C106 C101 C102 C103 1.7(8)
O9 C101 C102 C100 13.0(7)
C106 C101 C102 C100 -167.2(5)
C116 C100 C102 C103 -101.1(6)
C97 C100 C102 C103 24.2(8)
C116 C100 C102 C101 67.2(6)
C97 C100 C102 C101 -167.5(5)
C101 C102 C103 C104 0.5(9)
C100 C102 C103 C104 168.6(6)
C102 C103 C104 C105 -2.2(10)
C102 C103 C104 C111 -169.7(8)
C102 C103 C104 C11X 158.4(12)
C103 C104 C105 C106 1.9(11)
C111 C104 C105 C106 170.0(8)
C11X C104 C105 C106 -157.2(13)
C104 C105 C106 C101 0.2(10)
C104 C105 C106 C107 -176.3(6)
O9 C101 C106 C105 177.7(5)
C102 C101 C106 C105 -2.0(8)
O9 C101 C106 C107 -5.8(8)
C102 C101 C106 C107 174.5(5)
C105 C106 C107 C109 -117.1(6)
C101 C106 C107 C109 66.5(7)
C105 C106 C107 C110 2.9(8)
C101 C106 C107 C110 -173.4(5)
C105 C106 C107 C108 121.6(6)
C101 C106 C107 C108 -54.8(7)
C103 C104 C111 C112 -135.6(10)
C105 C104 C111 C112 57.0(12)
C103 C104 C111 C114 -20.1(15)
C105 C104 C111 C114 172.5(11)
C103 C104 C111 C113 103.4(10)
C105 C104 C111 C113 -64.0(11)
C103 C104 C11X C12X 168.6(17)
C105 C104 C11X C12X -32(2)
C103 C104 C11X C14X 56(2)
C105 C104 C11X C14X -144(2)
C103 C104 C11X C13X -65(2)
C105 C104 C11X C13X 94.4(19)
O10 C115 C116 C117 -176.0(5)
C120 C115 C116 C117 6.4(8)
O10 C115 C116 C100 -0.4(7)
C120 C115 C116 C100 -178.1(5)
C102 C100 C116 C115 -108.4(6)
C97 C100 C116 C115 127.2(5)
C102 C100 C116 C117 67.2(6)
C97 C100 C116 C117 -57.2(6)
C115 C116 C117 C118 -4.0(8)
C100 C116 C117 C118 -179.8(5)
C116 C117 C118 C119 0.2(8)
C116 C117 C118 C121 -179.2(5)
C117 C118 C119 C120 1.3(8)
C121 C118 C119 C120 -179.3(5)
C118 C119 C120 C115 1.1(8)
C118 C119 C120 C125 -179.2(5)
O10 C115 C120 C119 177.4(5)
C116 C115 C120 C119 -4.9(8)
O10 C115 C120 C125 -2.3(8)
C116 C115 C120 C125 175.3(5)
C117 C118 C121 C124 -120.0(6)
C119 C118 C121 C124 60.6(7)
C117 C118 C121 C122 0.1(9)
C119 C118 C121 C122 -179.3(6)
C117 C118 C121 C123 120.4(6)
C119 C118 C121 C123 -59.0(7)
C119 C120 C125 C126 124.9(6)
C115 C120 C125 C126 -55.4(7)
C119 C120 C125 C128 6.3(8)
C115 C120 C125 C128 -174.0(5)
C119 C120 C125 C127 -112.6(6)
C115 C120 C125 C127 67.1(7)
C2 C1 O2 Mo1 35.2(10)
C6 C1 O2 Mo1 -146.0(6)
C17 C16 O3 Mo1 49.5(7)
C21 C16 O3 Mo1 -133.3(5)
C37 C36 O4 Mo2 64.5(6)
C41 C36 O4 Mo2 -118.4(5)
C56 C51 O5 Mo2 -160.5(8)
C52 C51 O5 Mo2 25.3(13)
C66 C65 O7 Mo2 57.4(7)
C70 C65 O7 Mo2 -124.7(5)
C85 C80 O8 Mo2 -165.3(6)
C81 C80 O8 Mo2 17.8(12)
C102 C101 O9 Mo1 25.0(12)
C106 C101 O9 Mo1 -154.7(6)
C116 C115 O10 Mo1 55.2(6)
C120 C115 O10 Mo1 -127.1(5)
C101 O9 Mo1 O1 164.2(9)
C101 O9 Mo1 O3 46.0(9)
C101 O9 Mo1 O10 -77.3(9)
C1 O2 Mo1 O1 158.4(7)
C1 O2 Mo1 O3 -83.2(7)
C1 O2 Mo1 O10 40.2(7)
C51 O5 Mo2 O6 170.7(10)
C51 O5 Mo2 O8 -11.4(17)
C51 O5 Mo2 O7 58.2(10)
C51 O5 Mo2 O4 -75.0(10)
C80 O8 Mo2 O6 178.6(9)
C80 O8 Mo2 O5 0.8(15)
C80 O8 Mo2 O7 -68.4(9)
C80 O8 Mo2 O4 64.5(9)
